data_1575978
loop_
_publ_author_name
'Shephard, Angus C. G.'
'Pedussaut, Lucie'
'De Marchi, Linda'
'Demonti, Luca'
'Rajeshkumar, Thayalan'
'Casaretto, Nicolas'
'Maron, Laurent'
'Danoun, Gr&#xe9;gory'
'Simler, Thomas'
'Nocton, Gr&#xe9;gory'

_publ_section_title
;
 Room temperature dinitrogen cleavage and hydrogenation with
 organometallic complexes of uranium.
;
_journal_issue 45
_journal_name_full 'Chemical science'
_journal_page_first 21334
_journal_page_last 21345
_journal_paper_doi 10.1039/d5sc07194a
_journal_volume 16
_journal_year 2025
_chemical_formula_moiety 'C55 H97 N2 O U2'
_chemical_formula_sum 'C55 H97 N2 O U2'
_chemical_formula_weight 1278.40
_space_group_crystal_system monoclinic
_space_group_IT_number 14
_space_group_name_Hall '-P 2yn'
_space_group_name_H-M_alt 'P 1 21/n 1'
_atom_sites_solution_hydrogens geom
_atom_sites_solution_primary dual
_audit_creation_date 2025-05-19
_audit_creation_method
;
Olex2 1.5
(compiled 2025.04.05 svn.rf049d14d for OlexSys, GUI svn.r7224)
;
_audit_update_record
;
2025-06-13 deposited with the CCDC.	2025-10-14 downloaded from the CCDC.
;
_cell_angle_alpha 90
_cell_angle_beta 101.426(9)
_cell_angle_gamma 90
_cell_formula_units_Z 4
_cell_length_a 10.5775(12)
_cell_length_b 25.372(4)
_cell_length_c 21.043(3)
_cell_measurement_reflns_used 15506
_cell_measurement_temperature 150
_cell_measurement_theta_max 24.92
_cell_measurement_theta_min 1.67
_cell_volume 5535.4(13)
_computing_cell_refinement
;
X-Area Recipe 2.0.2 (STOE, 2024)
;
_computing_data_collection
;
X-Area Pilatus3_SV 1.31.194.0 (STOE, 2023)
;
_computing_data_reduction
;
X-Area Integrate 2.5.18.0 (STOE, 2024)
X-Area LANA 2.8.4 (STOE, 2024)
;
_computing_molecular_graphics 'Olex2 1.5 (Dolomanov et al., 2009)'
_computing_publication_material 'Olex2 1.5 (Dolomanov et al., 2009)'
_computing_structure_refinement 'SHELXL 2019/3 (Sheldrick, 2015)'
_computing_structure_solution 'SHELXT  (Sheldrick, 2015)'
_diffrn_ambient_temperature 150.15
_diffrn_detector_area_resol_mean 13.33
_diffrn_measured_fraction_theta_full 0.999
_diffrn_measured_fraction_theta_max 0.999
_diffrn_measurement_details
;
 684 frames, detector distance = 60 mm
;
_diffrn_measurement_device 'Eulerian 4-circle diffractometer'
_diffrn_measurement_device_type 'STOE STADIVARI'
_diffrn_measurement_method 'rotation method, \w scans'
_diffrn_radiation_type MoK\a
_diffrn_radiation_wavelength 0.71073
_diffrn_reflns_av_R_equivalents 0.0432
_diffrn_reflns_av_unetI/netI 0.0338
_diffrn_reflns_Laue_measured_fraction_full 0.999
_diffrn_reflns_Laue_measured_fraction_max 0.999
_diffrn_reflns_limit_h_max 13
_diffrn_reflns_limit_h_min -13
_diffrn_reflns_limit_k_max 31
_diffrn_reflns_limit_k_min -31
_diffrn_reflns_limit_l_max 25
_diffrn_reflns_limit_l_min -25
_diffrn_reflns_number 41618
_diffrn_reflns_point_group_measured_fraction_full 0.999
_diffrn_reflns_point_group_measured_fraction_max 0.999
_diffrn_reflns_theta_full 25.242
_diffrn_reflns_theta_max 26.022
_diffrn_reflns_theta_min 2.122
_exptl_absorpt_coefficient_mu 5.880
_exptl_absorpt_correction_T_max 0.4213
_exptl_absorpt_correction_T_min 0.2439
_exptl_absorpt_correction_type multi-scan
_exptl_absorpt_process_details
;
STOE LANA, absorption correction by scaling of reflection intensities.
J. Koziskova, F. Hahn, J. Richter, J. Kozisek, "Comparison of different
absorption corrections on the model structure of tetrakis(\m~2~-acetato)-
diaqua-di-copper(II)", Acta Chimica Slovaca, vol. 9, no. 2, 2016, pp. 136 - 140.
;
_exptl_crystal_colour 'dark brown'
_exptl_crystal_density_diffrn 1.534
_exptl_crystal_density_method 'not measured'
_exptl_crystal_description plate
_exptl_crystal_F_000 2532
_exptl_crystal_size_max 0.21
_exptl_crystal_size_mid 0.14
_exptl_crystal_size_min 0.14
_refine_diff_density_max 4.261
_refine_diff_density_min -2.047
_refine_diff_density_rms 0.184
_refine_ls_extinction_method none
_refine_ls_goodness_of_fit_ref 1.060
_refine_ls_hydrogen_treatment constr
_refine_ls_matrix_type full
_refine_ls_number_parameters 767
_refine_ls_number_reflns 10873
_refine_ls_number_restraints 930
_refine_ls_restrained_S_all 1.023
_refine_ls_R_factor_all 0.0672
_refine_ls_R_factor_gt 0.0536
_refine_ls_shift/su_max 0.001
_refine_ls_shift/su_mean 0.000
_refine_ls_structure_factor_coef Fsqd
_refine_ls_weighting_details 'w=1/[\s^2^(Fo^2^)+(0.0761P)^2^+42.8388P] where P=(Fo^2^+2Fc^2^)/3'
_refine_ls_weighting_scheme calc
_refine_ls_wR_factor_gt 0.1376
_refine_ls_wR_factor_ref 0.1487
_reflns_Friedel_coverage 0.000
_reflns_number_gt 9031
_reflns_number_total 10873
_reflns_threshold_expression 'I > 2\s(I)'
_cod_data_source_file d5sc07194a3.cif
_cod_data_source_block 4
_cod_depositor_comments 'Adding full bibliography for 1575976--1575980.cif.'
_cod_original_cell_volume 5535.4(12)
_cod_database_code 1575978
_shelx_shelxl_version_number 2019/3
_shelx_space_group_comment
;
The symmetry employed for this shelxl refinement is uniquely defined
by the following loop, which should always be used as a source of
symmetry information in preference to the above space-group names.
They are only intended as comments.
;
_shelx_estimated_absorpt_t_max 0.493
_shelx_estimated_absorpt_t_min 0.372
_olex2_refinement_description
;
1. Restrained distances
 C28-C23 \\sim C29-C23 \\sim C24-C23 \\sim C25-C23 \\sim C26-C23 \\sim C27-C23
 with sigma of 0.02
 C44-C43 \\sim C69-C68 \\sim C45-C43 \\sim C70-C68 \\sim C71-C68 \\sim C46-C43
\\sim C63-C60 \\sim C53-C51
 \\sim C61-C60 \\sim C52-C51 \\sim C54-C60 \\sim C62-C51 \\sim C50-C47 \\sim
C67-C64 \\sim C48-C47 \\sim C65-
 C64 \\sim C49-C47 \\sim C66-C64
 with sigma of 0.02
 C68-C58 \\sim C43-C38 \\sim C60-C55 \\sim C51-C40 \\sim C64-C56 \\sim C47-C41
 with sigma of 0.02
 O1-C73 \\sim O1-C72 \\sim O1-C77 \\sim O1-C75
 with sigma of 0.02
 C74-C73 \\sim C74-C72 \\sim C76-C77 \\sim C75-C76
 with sigma of 0.02
2. Uiso/Uaniso restraints and constraints
C38 \\sim C42 \\sim C41 \\sim C40 \\sim C39 \\sim C43 \\sim C44 \\sim C45 \\sim
C46 \\sim C47 \\sim C48 \\sim C49 \\sim C50 \\sim C51 \\sim C52 \\sim C53 \\sim
C54 \\sim C55 \\sim C59 \\sim C60 \\sim C61 \\sim C62 \\sim C63 \\sim C64 \\sim
C65 \\sim C66 \\sim C67 \\sim C68 \\sim C69 \\sim C70 \\sim C71: within 2A with
sigma of 0.004 and sigma for terminal atoms of 0.008 within 2A
C23 \\sim C24 \\sim C26 \\sim C28 \\sim C25 \\sim C27 \\sim C29: within 2A with
sigma of 0.04 and sigma for terminal atoms of 0.08 within 2A
O1 \\sim C74 \\sim C76 \\sim C72 \\sim C75 \\sim C73 \\sim C77: within 2A with
sigma of 0.04 and sigma for terminal atoms of 0.08 within 2A
3. Rigid body (RIGU) restrains
 C38, C42, C41, C40, C39, C43, C44, C45, C46, C47, C48, C49, C50, C51, C52,
 C53, C54, C55, C59, C60, C61, C62, C63, C64, C65, C66, C67, C68, C69, C70, C71
 with sigma for 1-2 distances of 0.001 and sigma for 1-3 distances of 0.001
4. Others
 Sof(C25)=Sof(H25A)=Sof(H25B)=Sof(H25C)=Sof(C27)=Sof(H27A)=Sof(H27B)=Sof(H27C)=
 Sof(C29)=Sof(H29A)=Sof(H29B)=Sof(H29C)=1-FVAR(1)
 Sof(C24)=Sof(H24A)=Sof(H24B)=Sof(H24C)=Sof(C26)=Sof(H26A)=Sof(H26B)=Sof(H26C)=
 Sof(C28)=Sof(H28A)=Sof(H28B)=Sof(H28C)=FVAR(1)
 Sof(H74D)=Sof(H74E)=Sof(H74F)=Sof(H76D)=Sof(H76E)=Sof(H76F)=Sof(C73)=
 Sof(H73A)=Sof(H73B)=Sof(C77)=Sof(H77A)=Sof(H77B)=1-FVAR(2)
 Sof(H74A)=Sof(H74B)=Sof(H74C)=Sof(H76A)=Sof(H76B)=Sof(H76C)=Sof(C72)=
 Sof(H72A)=Sof(H72B)=Sof(C75)=Sof(H75A)=Sof(H75B)=FVAR(2)
 Sof(C58)=Sof(C57)=Sof(H57)=Sof(C56)=Sof(C55)=Sof(C59)=Sof(H59)=Sof(C60)=
 Sof(C61)=Sof(H61A)=Sof(H61B)=Sof(H61C)=Sof(C62)=Sof(H62A)=Sof(H62B)=Sof(H62C)=
 Sof(C63)=Sof(H63A)=Sof(H63B)=Sof(H63C)=Sof(C64)=Sof(C65)=Sof(H65A)=Sof(H65B)=
 Sof(H65C)=Sof(C66)=Sof(H66A)=Sof(H66B)=Sof(H66C)=Sof(C67)=Sof(H67A)=Sof(H67B)=
 Sof(H67C)=Sof(C68)=Sof(C69)=Sof(H69A)=Sof(H69B)=Sof(H69C)=Sof(C70)=Sof(H70A)=
 Sof(H70B)=Sof(H70C)=Sof(C71)=Sof(H71A)=Sof(H71B)=Sof(H71C)=1-FVAR(3)
 Sof(C38)=Sof(C42)=Sof(H42)=Sof(C41)=Sof(C40)=Sof(C39)=Sof(H39)=Sof(C43)=
 Sof(C44)=Sof(H44A)=Sof(H44B)=Sof(H44C)=Sof(C45)=Sof(H45A)=Sof(H45B)=Sof(H45C)=
 Sof(C46)=Sof(H46A)=Sof(H46B)=Sof(H46C)=Sof(C47)=Sof(C48)=Sof(H48A)=Sof(H48B)=
 Sof(H48C)=Sof(C49)=Sof(H49A)=Sof(H49B)=Sof(H49C)=Sof(C50)=Sof(H50A)=Sof(H50B)=
 Sof(H50C)=Sof(C51)=Sof(C52)=Sof(H52A)=Sof(H52B)=Sof(H52C)=Sof(C53)=Sof(H53A)=
 Sof(H53B)=Sof(H53C)=Sof(C54)=Sof(H54A)=Sof(H54B)=Sof(H54C)=FVAR(3)
5.a :
 C38(C42,C41,C40,C39), C58(C57,C56,C55,C59)
5.b Secondary CH2 refined with riding coordinates:
 C72(H72A,H72B), C75(H75A,H75B), C73(H73A,H73B), C77(H77A,H77B)
5.c Aromatic/amide H refined with riding coordinates:
 C2(H2), C5(H5), C19(H19), C22(H22), C42(H42), C39(H39), C57(H57), C59(H59)
5.d Idealised Me refined as rotating group:
 C7(H7A,H7B,H7C), C8(H8A,H8B,H8C), C9(H9A,H9B,H9C), C11(H11A,H11B,H11C),
 C12(H12A,H12B,H12C), C13(H13A,H13B,H13C), C15(H15A,H15B,H15C), C16(H16A,H16B,
 H16C), C17(H17A,H17B,H17C), C31(H31A,H31B,H31C), C32(H32A,H32B,H32C), C33(H33A,
 H33B,H33C), C35(H35A,H35B,H35C), C36(H36A,H36B,H36C), C37(H37A,H37B,H37C),
 C74(H74A,H74B,H74C), C74(H74D,H74E,H74F), C76(H76A,H76B,H76C), C76(H76D,H76E,
 H76F), C24(H24A,H24B,H24C), C26(H26A,H26B,H26C), C28(H28A,H28B,H28C), C44(H44A,
 H44B,H44C), C45(H45A,H45B,H45C), C46(H46A,H46B,H46C), C48(H48A,H48B,H48C),
 C49(H49A,H49B,H49C), C50(H50A,H50B,H50C), C52(H52A,H52B,H52C), C53(H53A,H53B,
 H53C), C54(H54A,H54B,H54C), C25(H25A,H25B,H25C), C27(H27A,H27B,H27C), C29(H29A,
 H29B,H29C), C61(H61A,H61B,H61C), C62(H62A,H62B,H62C), C63(H63A,H63B,H63C),
 C65(H65A,H65B,H65C), C66(H66A,H66B,H66C), C67(H67A,H67B,H67C), C69(H69A,H69B,
 H69C), C70(H70A,H70B,H70C), C71(H71A,H71B,H71C)
;
_olex2_submission_special_instructions 'No special instructions were received'

loop_
_space_group_symop_operation_xyz
'x, y, z'
'-x+1/2, y+1/2, -z+1/2'
'-x, -y, -z'
'x-1/2, -y-1/2, z-1/2'

loop_
_atom_site_label
_atom_site_type_symbol
_atom_site_fract_x
_atom_site_fract_y
_atom_site_fract_z
_atom_site_U_iso_or_equiv
_atom_site_adp_type
_atom_site_occupancy
_atom_site_site_symmetry_order
_atom_site_calc_flag
_atom_site_refinement_flags_posn
_atom_site_refinement_flags_adp
_atom_site_refinement_flags_occupancy
_atom_site_disorder_assembly
_atom_site_disorder_group
U1 U 0.30197(3) 0.19108(2) 0.40408(2) 0.03118(10) Uani 1 1 d . . . . .
U2 U 0.34950(3) 0.31838(2) 0.39864(2) 0.04061(11) Uani 1 1 d . . . . .
O1 O 0.5190(6) 0.3512(3) 0.4956(3) 0.0575(18) Uani 1 1 d D U . . .
N1 N 0.2131(6) 0.2613(3) 0.4105(3) 0.0385(15) Uani 1 1 d . . . . .
N2 N 0.4344(6) 0.2471(3) 0.3892(3) 0.0366(15) Uani 1 1 d . . . . .
C1 C 0.1178(7) 0.1434(4) 0.3054(4) 0.0370(18) Uani 1 1 d . . . . .
C2 C 0.1998(8) 0.1015(4) 0.3244(4) 0.0387(18) Uani 1 1 d . . . . .
H2 H 0.178193 0.072062 0.348032 0.046 Uiso 1 1 calc R U . . .
C3 C 0.3207(8) 0.1072(3) 0.3047(4) 0.0373(18) Uani 1 1 d . . . . .
C4 C 0.3142(7) 0.1578(3) 0.2734(3) 0.0337(17) Uani 1 1 d . . . . .
C5 C 0.1894(8) 0.1799(4) 0.2757(4) 0.0392(19) Uani 1 1 d . . . . .
H5 H 0.159860 0.213633 0.259801 0.047 Uiso 1 1 calc R U . . .
C6 C -0.0278(8) 0.1468(4) 0.3067(4) 0.042(2) Uani 1 1 d . . . . .
C7 C -0.0987(10) 0.1679(6) 0.2409(5) 0.081(4) Uani 1 1 d . . . . .
H7A H -0.068775 0.203763 0.234550 0.121 Uiso 1 1 calc R U . . .
H7B H -0.191747 0.168537 0.239877 0.121 Uiso 1 1 calc R U . . .
H7C H -0.080973 0.145071 0.206137 0.121 Uiso 1 1 calc R U . . .
C8 C -0.0530(10) 0.1847(5) 0.3584(6) 0.064(3) Uani 1 1 d . . . . .
H8A H -0.004566 0.173386 0.400826 0.096 Uiso 1 1 calc R U . . .
H8B H -0.145351 0.185127 0.359024 0.096 Uiso 1 1 calc R U . . .
H8C H -0.025202 0.220199 0.348827 0.096 Uiso 1 1 calc R U . . .
C9 C -0.0789(10) 0.0931(5) 0.3184(7) 0.077(4) Uani 1 1 d . . . . .
H9A H -0.066378 0.069175 0.283605 0.115 Uiso 1 1 calc R U . . .
H9B H -0.171110 0.095701 0.318981 0.115 Uiso 1 1 calc R U . . .
H9C H -0.032606 0.079548 0.360115 0.115 Uiso 1 1 calc R U . . .
C10 C 0.4009(7) 0.0579(4) 0.3010(4) 0.0390(18) Uani 1 1 d . . . . .
C11 C 0.3338(9) 0.0279(4) 0.2389(4) 0.051(2) Uani 1 1 d . . . . .
H11A H 0.337543 0.049284 0.200586 0.077 Uiso 1 1 calc R U . . .
H11B H 0.243535 0.021151 0.241102 0.077 Uiso 1 1 calc R U . . .
H11C H 0.378113 -0.005697 0.236083 0.077 Uiso 1 1 calc R U . . .
C12 C 0.5434(8) 0.0643(4) 0.2977(4) 0.048(2) Uani 1 1 d . . . . .
H12A H 0.583576 0.029480 0.298229 0.072 Uiso 1 1 calc R U . . .
H12B H 0.587241 0.084764 0.335162 0.072 Uiso 1 1 calc R U . . .
H12C H 0.550497 0.082779 0.257677 0.072 Uiso 1 1 calc R U . . .
C13 C 0.3995(9) 0.0209(4) 0.3590(4) 0.049(2) Uani 1 1 d . . . . .
H13A H 0.310253 0.011468 0.360376 0.073 Uiso 1 1 calc R U . . .
H13B H 0.438729 0.038884 0.399325 0.073 Uiso 1 1 calc R U . . .
H13C H 0.448572 -0.011071 0.354129 0.073 Uiso 1 1 calc R U . . .
C14 C 0.4029(8) 0.1855(3) 0.2326(4) 0.0390(19) Uani 1 1 d . . . . .
C15 C 0.4032(10) 0.1535(4) 0.1701(4) 0.053(2) Uani 1 1 d . . . . .
H15A H 0.314489 0.149412 0.146014 0.079 Uiso 1 1 calc R U . . .
H15B H 0.440943 0.118693 0.181630 0.079 Uiso 1 1 calc R U . . .
H15C H 0.454371 0.172167 0.143180 0.079 Uiso 1 1 calc R U . . .
C16 C 0.3480(9) 0.2399(4) 0.2104(5) 0.053(2) Uani 1 1 d . . . . .
H16A H 0.406245 0.257776 0.186510 0.079 Uiso 1 1 calc R U . . .
H16B H 0.339658 0.261022 0.248379 0.079 Uiso 1 1 calc R U . . .
H16C H 0.263016 0.235754 0.182184 0.079 Uiso 1 1 calc R U . . .
C17 C 0.5429(8) 0.1943(4) 0.2692(4) 0.0376(19) Uani 1 1 d . . . . .
H17A H 0.588742 0.160477 0.274312 0.056 Uiso 1 1 calc R U . . .
H17B H 0.542147 0.209251 0.312079 0.056 Uiso 1 1 calc R U . . .
H17C H 0.586716 0.218598 0.244583 0.056 Uiso 1 1 calc R U . . .
C18 C 0.4704(8) 0.1547(4) 0.5144(4) 0.0391(19) Uani 1 1 d . . . . .
C19 C 0.3833(8) 0.1132(3) 0.5025(4) 0.0365(18) Uani 1 1 d . . . . .
H19 H 0.400430 0.079569 0.486167 0.044 Uiso 1 1 calc R U . . .
C20 C 0.2620(7) 0.1290(4) 0.5190(4) 0.0362(18) Uani 1 1 d . . . . .
C21 C 0.2734(8) 0.1830(4) 0.5376(4) 0.0393(19) Uani 1 1 d . . . . .
C22 C 0.4039(8) 0.1980(4) 0.5338(4) 0.0389(18) Uani 1 1 d . . . . .
H22 H 0.439546 0.232157 0.543002 0.047 Uiso 1 1 calc R U . . .
C23 C 0.6160(8) 0.1504(4) 0.5162(4) 0.051(2) Uani 1 1 d D U . . .
C30 C 0.1702(9) 0.0836(4) 0.5301(5) 0.048(2) Uani 1 1 d . . . . .
C31 C 0.2226(10) 0.0608(5) 0.5982(5) 0.064(3) Uani 1 1 d . . . . .
H31A H 0.308220 0.045612 0.599447 0.096 Uiso 1 1 calc R U . . .
H31B H 0.164004 0.033400 0.607848 0.096 Uiso 1 1 calc R U . . .
H31C H 0.228914 0.089032 0.630487 0.096 Uiso 1 1 calc R U . . .
C32 C 0.1690(12) 0.0388(5) 0.4814(6) 0.074(3) Uani 1 1 d . . . . .
H32A H 0.140881 0.052368 0.437278 0.111 Uiso 1 1 calc R U . . .
H32B H 0.109442 0.011186 0.489628 0.111 Uiso 1 1 calc R U . . .
H32C H 0.256030 0.024033 0.486131 0.111 Uiso 1 1 calc R U . . .
C33 C 0.0284(9) 0.1000(5) 0.5270(6) 0.071(3) Uani 1 1 d . . . . .
H33A H 0.024406 0.126379 0.560496 0.106 Uiso 1 1 calc R U . . .
H33B H -0.022149 0.068982 0.534218 0.106 Uiso 1 1 calc R U . . .
H33C H -0.006878 0.114940 0.484197 0.106 Uiso 1 1 calc R U . . .
C34 C 0.1871(9) 0.2200(4) 0.5692(4) 0.048(2) Uani 1 1 d . . . . .
C35 C 0.1721(12) 0.1974(5) 0.6363(4) 0.067(3) Uani 1 1 d . . . . .
H35A H 0.132040 0.224021 0.659672 0.100 Uiso 1 1 calc R U . . .
H35B H 0.257260 0.188180 0.661657 0.100 Uiso 1 1 calc R U . . .
H35C H 0.117633 0.165861 0.629675 0.100 Uiso 1 1 calc R U . . .
C36 C 0.0549(8) 0.2303(4) 0.5255(4) 0.052(2) Uani 1 1 d . . . . .
H36A H 0.010887 0.196640 0.513776 0.078 Uiso 1 1 calc R U . . .
H36B H 0.066775 0.248545 0.486042 0.078 Uiso 1 1 calc R U . . .
H36C H 0.002801 0.252204 0.548743 0.078 Uiso 1 1 calc R U . . .
C37 C 0.2500(11) 0.2730(5) 0.5821(5) 0.066(3) Uani 1 1 d . . . . .
H37A H 0.192322 0.296813 0.599567 0.100 Uiso 1 1 calc R U . . .
H37B H 0.267600 0.287592 0.541607 0.100 Uiso 1 1 calc R U . . .
H37C H 0.331211 0.269294 0.613628 0.100 Uiso 1 1 calc R U . . .
C74 C 0.7405(11) 0.3355(7) 0.4816(7) 0.096(5) Uani 1 1 d D U . . .
H74A H 0.707244 0.304943 0.454963 0.145 Uiso 0.610(15) 1 calc R U P A 1
H74B H 0.772293 0.324163 0.526398 0.145 Uiso 0.610(15) 1 calc R U P A 1
H74C H 0.811302 0.351525 0.464511 0.145 Uiso 0.610(15) 1 calc R U P A 1
H74D H 0.719422 0.335403 0.434060 0.145 Uiso 0.390(15) 1 calc R U P A 2
H74E H 0.816688 0.313456 0.496536 0.145 Uiso 0.390(15) 1 calc R U P A 2
H74F H 0.758615 0.371657 0.497124 0.145 Uiso 0.390(15) 1 calc R U P A 2
C76 C 0.5347(16) 0.3959(6) 0.6012(6) 0.095(4) Uani 1 1 d D U . . .
H76A H 0.449556 0.411812 0.586334 0.142 Uiso 0.610(15) 1 calc R U P A 1
H76B H 0.601333 0.419608 0.591286 0.142 Uiso 0.610(15) 1 calc R U P A 1
H76C H 0.549054 0.390004 0.648098 0.142 Uiso 0.610(15) 1 calc R U P A 1
H76D H 0.447086 0.400829 0.608898 0.142 Uiso 0.390(15) 1 calc R U P A 2
H76E H 0.591807 0.422714 0.625080 0.142 Uiso 0.390(15) 1 calc R U P A 2
H76F H 0.565922 0.360763 0.616052 0.142 Uiso 0.390(15) 1 calc R U P A 2
C24 C 0.6759(15) 0.1169(10) 0.5741(8) 0.072(7) Uani 0.608(19) 1 d D U P B 1
H24A H 0.651104 0.130839 0.613271 0.109 Uiso 0.608(19) 1 calc R U P B 1
H24B H 0.770030 0.117596 0.579338 0.109 Uiso 0.608(19) 1 calc R U P B 1
H24C H 0.645232 0.080478 0.566989 0.109 Uiso 0.608(19) 1 calc R U P B 1
C26 C 0.6444(19) 0.1326(10) 0.4525(8) 0.059(6) Uani 0.608(19) 1 d D U P B 1
H26A H 0.595243 0.100485 0.438435 0.089 Uiso 0.608(19) 1 calc R U P B 1
H26B H 0.736789 0.125300 0.457526 0.089 Uiso 0.608(19) 1 calc R U P B 1
H26C H 0.619605 0.160328 0.420042 0.089 Uiso 0.608(19) 1 calc R U P B 1
C28 C 0.6715(16) 0.2062(7) 0.5311(10) 0.073(7) Uani 0.608(19) 1 d D U P B 1
H28A H 0.634511 0.230045 0.495653 0.110 Uiso 0.608(19) 1 calc R U P B 1
H28B H 0.765444 0.205163 0.535563 0.110 Uiso 0.608(19) 1 calc R U P B 1
H28C H 0.649818 0.218868 0.571644 0.110 Uiso 0.608(19) 1 calc R U P B 1
C38 C 0.367(3) 0.4045(15) 0.3155(16) 0.0431(14) Uani 0.556(10) 1 d DG U P C 1
C42 C 0.258(3) 0.3742(15) 0.2841(13) 0.0437(17) Uani 0.556(10) 1 d G U P C 1
H42 H 0.254800 0.352573 0.246893 0.052 Uiso 0.556(10) 1 calc R U P C 1
C41 C 0.1562(19) 0.3821(12) 0.3187(10) 0.0444(14) Uani 0.556(10) 1 d DG U P C 1
C40 C 0.2018(14) 0.4174(9) 0.3714(8) 0.0440(14) Uani 0.556(10) 1 d DG U P C 1
C39 C 0.3322(17) 0.4312(11) 0.3694(12) 0.0426(14) Uani 0.556(10) 1 d G U P C 1
H39 H 0.386080 0.454065 0.398775 0.051 Uiso 0.556(10) 1 calc R U P C 1
C43 C 0.4852(19) 0.4079(7) 0.2819(8) 0.0446(15) Uani 0.556(10) 1 d D U P C 1
C44 C 0.4368(16) 0.4154(8) 0.2087(8) 0.046(2) Uani 0.556(10) 1 d D U P C 1
H44A H 0.381229 0.385648 0.191425 0.069 Uiso 0.556(10) 1 calc R U P C 1
H44B H 0.510605 0.416919 0.187022 0.069 Uiso 0.556(10) 1 calc R U P C 1
H44C H 0.387563 0.448242 0.200890 0.069 Uiso 0.556(10) 1 calc R U P C 1
C45 C 0.5678(16) 0.4558(7) 0.3081(9) 0.047(2) Uani 0.556(10) 1 d D U P C 1
H45A H 0.521764 0.488227 0.292224 0.071 Uiso 0.556(10) 1 calc R U P C 1
H45B H 0.649860 0.454409 0.293236 0.071 Uiso 0.556(10) 1 calc R U P C 1
H45C H 0.584528 0.455453 0.355622 0.071 Uiso 0.556(10) 1 calc R U P C 1
C46 C 0.567(3) 0.3582(10) 0.2935(10) 0.045(2) Uani 0.556(10) 1 d D U P C 1
H46A H 0.598010 0.353213 0.340197 0.067 Uiso 0.556(10) 1 calc R U P C 1
H46B H 0.641335 0.361771 0.272250 0.067 Uiso 0.556(10) 1 calc R U P C 1
H46C H 0.515382 0.327756 0.275539 0.067 Uiso 0.556(10) 1 calc R U P C 1
C47 C 0.0189(16) 0.3592(6) 0.2915(7) 0.0466(17) Uani 0.556(10) 1 d D U P C 1
C48 C -0.0620(19) 0.4006(7) 0.2480(9) 0.048(2) Uani 0.556(10) 1 d D U P C 1
H48A H -0.068997 0.432470 0.273391 0.072 Uiso 0.556(10) 1 calc R U P C 1
H48B H -0.148342 0.386418 0.231250 0.072 Uiso 0.556(10) 1 calc R U P C 1
H48C H -0.020201 0.409242 0.211756 0.072 Uiso 0.556(10) 1 calc R U P C 1
C49 C -0.0575(17) 0.3378(8) 0.3412(9) 0.048(2) Uani 0.556(10) 1 d D U P C 1
H49A H -0.008292 0.309409 0.366472 0.072 Uiso 0.556(10) 1 calc R U P C 1
H49B H -0.140714 0.324007 0.318399 0.072 Uiso 0.556(10) 1 calc R U P C 1
H49C H -0.071928 0.366234 0.370448 0.072 Uiso 0.556(10) 1 calc R U P C 1
C50 C 0.030(2) 0.3124(7) 0.2467(10) 0.049(2) Uani 0.556(10) 1 d D U P C 1
H50A H 0.067052 0.324528 0.210025 0.074 Uiso 0.556(10) 1 calc R U P C 1
H50B H -0.055362 0.297380 0.230616 0.074 Uiso 0.556(10) 1 calc R U P C 1
H50C H 0.086614 0.285495 0.270930 0.074 Uiso 0.556(10) 1 calc R U P C 1
C51 C 0.1354(14) 0.4415(6) 0.4254(8) 0.0456(15) Uani 0.556(10) 1 d D U P C 1
C52 C 0.0044(16) 0.4670(7) 0.3972(9) 0.050(2) Uani 0.556(10) 1 d D U P C 1
H52A H 0.016566 0.495653 0.367863 0.075 Uiso 0.556(10) 1 calc R U P C 1
H52B H -0.033455 0.481042 0.432639 0.075 Uiso 0.556(10) 1 calc R U P C 1
H52C H -0.053526 0.440410 0.373318 0.075 Uiso 0.556(10) 1 calc R U P C 1
C53 C 0.2194(17) 0.4858(7) 0.4606(8) 0.049(2) Uani 0.556(10) 1 d D U P C 1
H53A H 0.303635 0.471553 0.481329 0.073 Uiso 0.556(10) 1 calc R U P C 1
H53B H 0.177168 0.501185 0.493729 0.073 Uiso 0.556(10) 1 calc R U P C 1
H53C H 0.231361 0.513136 0.429389 0.073 Uiso 0.556(10) 1 calc R U P C 1
C54 C 0.1655(19) 0.4008(8) 0.4929(9) 0.049(2) Uani 0.556(10) 1 d . U P C 1
H54A H 0.110657 0.369466 0.484775 0.073 Uiso 0.556(10) 1 calc R U P C 1
H54B H 0.146583 0.419886 0.530479 0.073 Uiso 0.556(10) 1 calc R U P C 1
H54C H 0.256377 0.390167 0.501746 0.073 Uiso 0.556(10) 1 calc R U P C 1
C72 C 0.6302(14) 0.3768(7) 0.4796(8) 0.065(5) Uani 0.610(15) 1 d D U P A 1
H72A H 0.659757 0.405371 0.511083 0.079 Uiso 0.610(15) 1 calc R U P A 1
H72B H 0.607273 0.392527 0.435827 0.079 Uiso 0.610(15) 1 calc R U P A 1
C75 C 0.5412(17) 0.3434(7) 0.5667(6) 0.062(5) Uani 0.610(15) 1 d D U P A 1
H75A H 0.626896 0.327145 0.581970 0.074 Uiso 0.610(15) 1 calc R U P A 1
H75B H 0.475048 0.319163 0.577411 0.074 Uiso 0.610(15) 1 calc R U P A 1
C25 C 0.651(2) 0.0909(7) 0.5209(17) 0.068(9) Uani 0.392(19) 1 d D U P B 2
H25A H 0.601946 0.073419 0.550052 0.102 Uiso 0.392(19) 1 calc R U P B 2
H25B H 0.743181 0.086720 0.537957 0.102 Uiso 0.392(19) 1 calc R U P B 2
H25C H 0.628325 0.074859 0.477766 0.102 Uiso 0.392(19) 1 calc R U P B 2
C27 C 0.659(3) 0.1642(15) 0.4538(9) 0.050(8) Uani 0.392(19) 1 d D U P B 2
H27A H 0.607600 0.144189 0.417935 0.074 Uiso 0.392(19) 1 calc R U P B 2
H27B H 0.750325 0.155303 0.457821 0.074 Uiso 0.392(19) 1 calc R U P B 2
H27C H 0.646699 0.202015 0.445310 0.074 Uiso 0.392(19) 1 calc R U P B 2
C29 C 0.6981(19) 0.1754(12) 0.5745(10) 0.057(8) Uani 0.392(19) 1 d D U P B 2
H29A H 0.693925 0.213822 0.569894 0.085 Uiso 0.392(19) 1 calc R U P B 2
H29B H 0.787545 0.163679 0.578285 0.085 Uiso 0.392(19) 1 calc R U P B 2
H29C H 0.666522 0.165017 0.613410 0.085 Uiso 0.392(19) 1 calc R U P B 2
C58 C 0.365(3) 0.4031(16) 0.3142(16) 0.036(4) Uani 0.444(10) 1 d DG . P C 2
C57 C 0.251(3) 0.3744(15) 0.2917(11) 0.031(5) Uani 0.444(10) 1 d G . P C 2
H57 H 0.233656 0.352464 0.254418 0.037 Uiso 0.444(10) 1 calc R U P C 2
C56 C 0.1659(19) 0.3840(12) 0.3346(9) 0.035(5) Uani 0.444(10) 1 d DG . P C 2
C55 C 0.2280(17) 0.4186(11) 0.3835(9) 0.0439(14) Uani 0.444(10) 1 d DG U P C 2
C59 C 0.351(2) 0.4304(13) 0.3709(14) 0.0424(15) Uani 0.444(10) 1 d G U P C 2
H59 H 0.413778 0.452852 0.396105 0.051 Uiso 0.444(10) 1 calc R U P C 2
C60 C 0.1855(17) 0.4423(8) 0.4446(9) 0.0458(16) Uani 0.444(10) 1 d D U P C 2
C61 C 0.062(2) 0.4744(9) 0.4241(11) 0.048(2) Uani 0.444(10) 1 d D U P C 2
H61A H 0.072998 0.499908 0.390708 0.072 Uiso 0.444(10) 1 calc R U P C 2
H61B H 0.042665 0.493244 0.461821 0.072 Uiso 0.444(10) 1 calc R U P C 2
H61C H -0.010047 0.450719 0.406770 0.072 Uiso 0.444(10) 1 calc R U P C 2
C62 C 0.117(2) 0.3990(10) 0.4738(12) 0.047(2) Uani 0.444(10) 1 d . U P C 2
H62A H 0.054810 0.381751 0.439537 0.070 Uiso 0.444(10) 1 calc R U P C 2
H62B H 0.072610 0.414081 0.506019 0.070 Uiso 0.444(10) 1 calc R U P C 2
H62C H 0.180874 0.373030 0.494696 0.070 Uiso 0.444(10) 1 calc R U P C 2
C63 C 0.291(2) 0.4803(8) 0.4789(11) 0.048(3) Uani 0.444(10) 1 d D U P C 2
H63A H 0.373075 0.461528 0.489900 0.072 Uiso 0.444(10) 1 calc R U P C 2
H63B H 0.266814 0.493648 0.518597 0.072 Uiso 0.444(10) 1 calc R U P C 2
H63C H 0.298896 0.509825 0.450004 0.072 Uiso 0.444(10) 1 calc R U P C 2
C64 C 0.0225(19) 0.3654(8) 0.3128(9) 0.0460(18) Uani 0.444(10) 1 d D U P C 2
C65 C -0.057(2) 0.4091(9) 0.2729(11) 0.047(3) Uani 0.444(10) 1 d D U P C 2
H65A H -0.058565 0.440242 0.300264 0.071 Uiso 0.444(10) 1 calc R U P C 2
H65B H -0.145250 0.396614 0.257100 0.071 Uiso 0.444(10) 1 calc R U P C 2
H65C H -0.017622 0.418296 0.235955 0.071 Uiso 0.444(10) 1 calc R U P C 2
C66 C -0.042(2) 0.3475(10) 0.3688(11) 0.046(2) Uani 0.444(10) 1 d D U P C 2
H66A H 0.012019 0.320858 0.394861 0.069 Uiso 0.444(10) 1 calc R U P C 2
H66B H -0.126955 0.332441 0.351018 0.069 Uiso 0.444(10) 1 calc R U P C 2
H66C H -0.052032 0.377895 0.396129 0.069 Uiso 0.444(10) 1 calc R U P C 2
C67 C 0.020(2) 0.3165(9) 0.2700(11) 0.045(2) Uani 0.444(10) 1 d D U P C 2
H67A H 0.049357 0.325944 0.230216 0.067 Uiso 0.444(10) 1 calc R U P C 2
H67B H -0.068608 0.302880 0.258870 0.067 Uiso 0.444(10) 1 calc R U P C 2
H67C H 0.076549 0.289444 0.293483 0.067 Uiso 0.444(10) 1 calc R U P C 2
C68 C 0.494(2) 0.4119(9) 0.2904(9) 0.0447(16) Uani 0.444(10) 1 d D U P C 2
C69 C 0.465(2) 0.4410(10) 0.2249(10) 0.049(2) Uani 0.444(10) 1 d D U P C 2
H69A H 0.396622 0.422310 0.194984 0.073 Uiso 0.444(10) 1 calc R U P C 2
H69B H 0.542898 0.442299 0.206594 0.073 Uiso 0.444(10) 1 calc R U P C 2
H69C H 0.436022 0.476993 0.231461 0.073 Uiso 0.444(10) 1 calc R U P C 2
C70 C 0.593(2) 0.4427(9) 0.3406(11) 0.050(3) Uani 0.444(10) 1 d D U P C 2
H70A H 0.561412 0.478559 0.344821 0.075 Uiso 0.444(10) 1 calc R U P C 2
H70B H 0.675503 0.444209 0.326042 0.075 Uiso 0.444(10) 1 calc R U P C 2
H70C H 0.605351 0.424833 0.382643 0.075 Uiso 0.444(10) 1 calc R U P C 2
C71 C 0.552(3) 0.3583(12) 0.2790(13) 0.044(2) Uani 0.444(10) 1 d D U P C 2
H71A H 0.585196 0.341315 0.320803 0.066 Uiso 0.444(10) 1 calc R U P C 2
H71B H 0.622777 0.363369 0.255742 0.066 Uiso 0.444(10) 1 calc R U P C 2
H71C H 0.485572 0.335971 0.253151 0.066 Uiso 0.444(10) 1 calc R U P C 2
C73 C 0.6245(16) 0.3133(8) 0.5085(12) 0.054(6) Uani 0.390(15) 1 d D U P A 2
H73A H 0.596379 0.279268 0.487244 0.065 Uiso 0.390(15) 1 calc R U P A 2
H73B H 0.650543 0.307121 0.555704 0.065 Uiso 0.390(15) 1 calc R U P A 2
C77 C 0.534(3) 0.4013(8) 0.5265(9) 0.064(7) Uani 0.390(15) 1 d D U P A 2
H77A H 0.461618 0.424599 0.506271 0.077 Uiso 0.390(15) 1 calc R U P A 2
H77B H 0.615221 0.417673 0.520259 0.077 Uiso 0.390(15) 1 calc R U P A 2

loop_
_atom_site_aniso_label
_atom_site_aniso_U_11
_atom_site_aniso_U_22
_atom_site_aniso_U_33
_atom_site_aniso_U_23
_atom_site_aniso_U_13
_atom_site_aniso_U_12
U1 0.02612(16) 0.04413(19) 0.02466(15) -0.00042(11) 0.00836(11) -0.00100(11)
U2 0.0466(2) 0.0435(2) 0.03455(18) -0.00106(12) 0.01499(14) -0.00388(13)
O1 0.045(4) 0.078(5) 0.048(4) 0.006(3) 0.007(3) -0.011(3)
N1 0.031(3) 0.058(4) 0.028(3) 0.004(3) 0.008(3) 0.006(3)
N2 0.032(3) 0.049(4) 0.031(3) -0.003(3) 0.011(3) 0.001(3)
C1 0.023(4) 0.058(5) 0.032(4) -0.006(4) 0.009(3) -0.003(3)
C2 0.035(4) 0.052(5) 0.030(4) -0.005(3) 0.007(3) -0.003(4)
C3 0.031(4) 0.053(5) 0.027(4) -0.005(3) 0.004(3) 0.006(3)
C4 0.024(4) 0.053(5) 0.025(4) -0.003(3) 0.005(3) -0.002(3)
C5 0.032(4) 0.060(6) 0.026(4) -0.002(3) 0.007(3) 0.003(4)
C6 0.025(4) 0.069(6) 0.031(4) -0.007(4) 0.006(3) 0.000(4)
C7 0.032(5) 0.162(13) 0.048(6) 0.003(7) 0.006(4) 0.005(7)
C8 0.037(5) 0.094(9) 0.066(7) -0.025(6) 0.023(5) -0.006(5)
C9 0.039(6) 0.074(8) 0.120(11) -0.015(7) 0.020(6) -0.007(5)
C10 0.029(4) 0.055(5) 0.035(4) -0.004(4) 0.010(3) 0.007(4)
C11 0.052(6) 0.056(6) 0.048(5) -0.010(4) 0.017(4) 0.000(4)
C12 0.040(5) 0.057(6) 0.049(5) 0.000(4) 0.017(4) 0.019(4)
C13 0.048(5) 0.054(6) 0.048(5) 0.005(4) 0.020(4) 0.009(4)
C14 0.039(5) 0.057(5) 0.022(4) 0.000(3) 0.009(3) -0.001(4)
C15 0.059(6) 0.076(7) 0.025(4) -0.002(4) 0.014(4) 0.001(5)
C16 0.050(5) 0.072(7) 0.039(5) 0.018(4) 0.015(4) 0.005(5)
C17 0.036(4) 0.062(5) 0.019(3) -0.004(3) 0.015(3) -0.007(4)
C18 0.031(4) 0.062(6) 0.026(4) 0.006(4) 0.009(3) 0.004(4)
C19 0.034(4) 0.047(5) 0.030(4) 0.005(3) 0.012(3) 0.005(3)
C20 0.027(4) 0.057(5) 0.027(4) -0.003(3) 0.010(3) 0.000(3)
C21 0.034(4) 0.061(6) 0.024(4) -0.003(3) 0.007(3) 0.003(4)
C22 0.036(4) 0.050(5) 0.030(4) 0.002(3) 0.006(3) -0.002(4)
C23 0.025(4) 0.097(8) 0.030(4) 0.011(4) 0.002(3) 0.003(4)
C30 0.039(5) 0.056(6) 0.053(5) 0.004(4) 0.020(4) -0.009(4)
C31 0.060(6) 0.080(8) 0.060(6) 0.017(5) 0.034(5) 0.008(6)
C32 0.080(8) 0.071(8) 0.083(8) -0.001(6) 0.043(7) -0.030(6)
C33 0.035(5) 0.097(9) 0.086(8) 0.022(7) 0.024(5) -0.017(5)
C34 0.052(5) 0.066(6) 0.025(4) -0.004(4) 0.009(4) 0.016(5)
C35 0.081(8) 0.092(8) 0.030(5) 0.000(5) 0.019(5) 0.037(6)
C36 0.037(5) 0.081(7) 0.041(5) -0.004(5) 0.016(4) 0.022(5)
C37 0.074(7) 0.070(7) 0.048(6) -0.020(5) -0.003(5) 0.019(6)
C74 0.042(6) 0.172(14) 0.077(8) 0.034(9) 0.017(6) 0.005(8)
C76 0.118(11) 0.110(11) 0.069(8) -0.007(7) 0.048(8) -0.011(9)
C24 0.026(8) 0.15(2) 0.047(10) 0.022(11) 0.015(7) 0.017(10)
C26 0.032(9) 0.097(17) 0.053(10) -0.017(11) 0.018(7) -0.003(11)
C28 0.027(8) 0.122(17) 0.070(13) -0.030(12) 0.011(8) -0.010(9)
C38 0.039(3) 0.052(3) 0.042(3) -0.001(2) 0.019(2) 0.002(2)
C42 0.040(3) 0.052(3) 0.044(4) -0.002(3) 0.019(3) 0.002(3)
C41 0.040(3) 0.052(3) 0.046(3) -0.003(3) 0.019(3) 0.001(2)
C40 0.042(3) 0.051(3) 0.044(3) -0.002(2) 0.021(2) 0.000(2)
C39 0.041(3) 0.049(3) 0.042(3) -0.001(2) 0.019(3) 0.000(3)
C43 0.037(3) 0.057(3) 0.043(3) 0.003(3) 0.018(3) 0.003(2)
C44 0.038(4) 0.060(5) 0.043(4) 0.006(4) 0.019(3) -0.001(4)
C45 0.039(4) 0.059(4) 0.046(5) 0.007(4) 0.015(4) 0.001(3)
C46 0.035(4) 0.060(4) 0.045(5) 0.004(4) 0.020(4) 0.004(3)
C47 0.040(3) 0.052(3) 0.051(4) -0.002(3) 0.017(3) 0.001(2)
C48 0.040(4) 0.053(4) 0.053(5) -0.002(4) 0.018(4) 0.002(4)
C49 0.038(4) 0.053(5) 0.055(5) 0.000(4) 0.017(4) 0.000(4)
C50 0.040(4) 0.055(4) 0.055(5) -0.005(4) 0.014(4) 0.003(3)
C51 0.043(3) 0.054(3) 0.045(3) -0.002(3) 0.022(3) 0.001(3)
C52 0.046(4) 0.058(5) 0.051(6) -0.002(4) 0.022(4) 0.005(4)
C53 0.048(4) 0.055(4) 0.049(4) -0.006(3) 0.023(4) -0.001(4)
C54 0.048(5) 0.057(4) 0.046(4) 0.000(4) 0.022(4) -0.002(4)
C72 0.055(9) 0.098(12) 0.051(9) -0.001(8) 0.029(7) -0.033(9)
C75 0.056(9) 0.094(12) 0.037(8) -0.001(8) 0.013(7) -0.038(8)
C25 0.020(11) 0.09(2) 0.10(2) 0.023(16) 0.014(12) 0.016(12)
C27 0.029(12) 0.10(2) 0.017(10) -0.013(13) 0.004(8) -0.002(16)
C29 0.020(10) 0.12(2) 0.029(12) 0.002(13) 0.002(8) 0.013(12)
C58 0.045(11) 0.049(12) 0.019(8) 0.012(8) 0.015(8) 0.008(9)
C57 0.035(11) 0.043(10) 0.017(9) -0.001(8) 0.009(8) 0.002(8)
C56 0.033(10) 0.036(10) 0.039(13) 0.008(11) 0.016(9) 0.004(8)
C55 0.042(3) 0.051(3) 0.044(3) -0.002(2) 0.021(3) 0.001(3)
C59 0.041(3) 0.049(3) 0.042(3) -0.002(3) 0.020(3) 0.001(3)
C60 0.044(3) 0.054(3) 0.045(3) -0.003(3) 0.022(3) 0.001(3)
C61 0.047(4) 0.055(4) 0.048(5) -0.004(4) 0.022(4) 0.003(4)
C62 0.044(5) 0.057(4) 0.044(5) -0.002(4) 0.021(4) 0.001(4)
C63 0.048(5) 0.055(5) 0.046(5) -0.007(4) 0.021(4) 0.000(4)
C64 0.040(3) 0.053(3) 0.049(4) -0.002(3) 0.018(3) 0.001(3)
C65 0.041(4) 0.054(4) 0.049(6) -0.001(4) 0.017(5) 0.001(4)
C66 0.039(5) 0.054(5) 0.050(5) -0.002(4) 0.019(4) 0.001(4)
C67 0.037(4) 0.053(4) 0.048(5) -0.001(4) 0.018(4) 0.000(4)
C68 0.038(3) 0.057(3) 0.044(3) 0.002(3) 0.018(3) 0.003(3)
C69 0.042(4) 0.062(5) 0.047(4) 0.006(4) 0.019(4) 0.003(4)
C70 0.041(5) 0.063(5) 0.049(5) -0.001(4) 0.016(4) 0.001(4)
C71 0.034(5) 0.060(4) 0.043(6) 0.003(4) 0.019(5) 0.005(3)
C73 0.033(11) 0.087(15) 0.043(11) 0.000(10) 0.007(9) -0.006(10)
C77 0.073(14) 0.070(14) 0.050(12) -0.012(11) 0.014(11) -0.019(12)

loop_
_atom_type_symbol
_atom_type_description
_atom_type_scat_dispersion_real
_atom_type_scat_dispersion_imag
_atom_type_scat_source
C C 0.0033 0.0016 'International Tables Vol C Tables 4.2.6.8 and 6.1.1.4'
H H 0.0000 0.0000 'International Tables Vol C Tables 4.2.6.8 and 6.1.1.4'
N N 0.0061 0.0033 'International Tables Vol C Tables 4.2.6.8 and 6.1.1.4'
O O 0.0106 0.0060 'International Tables Vol C Tables 4.2.6.8 and 6.1.1.4'
U U -9.6767 9.6646 'International Tables Vol C Tables 4.2.6.8 and 6.1.1.4'

loop_
_exptl_crystal_face_index_h
_exptl_crystal_face_index_k
_exptl_crystal_face_index_l
_exptl_crystal_face_perp_dist
9 14 30 0.0978
7 -15 -1 0.2221
1 -7 15 0.2257
-30 -1 2 0.2530
-5 4 -15 0.0936
-1 -10 -30 0.1218

loop_
_geom_angle_atom_site_label_1
_geom_angle_atom_site_label_2
_geom_angle_atom_site_label_3
_geom_angle
_geom_angle_site_symmetry_1
_geom_angle_site_symmetry_3
_geom_angle_publ_flag
N1 U1 N2 75.1(3) . . ?
N1 U1 C1 99.4(3) . . ?
N1 U1 C2 126.9(3) . . ?
N1 U1 C3 139.4(2) . . ?
N1 U1 C4 115.2(2) . . ?
N1 U1 C5 92.3(3) . . ?
N1 U1 C18 117.6(3) . . ?
N1 U1 C19 129.2(2) . . ?
N1 U1 C20 105.5(2) . . ?
N1 U1 C21 81.9(3) . . ?
N1 U1 C22 88.5(3) . . ?
N2 U1 C1 125.0(3) . . ?
N2 U1 C2 129.7(2) . . ?
N2 U1 C3 103.9(2) . . ?
N2 U1 C4 84.1(2) . . ?
N2 U1 C5 95.6(3) . . ?
N2 U1 C18 90.8(3) . . ?
N2 U1 C19 118.0(3) . . ?
N2 U1 C20 134.1(2) . . ?
N2 U1 C21 113.6(3) . . ?
N2 U1 C22 87.8(3) . . ?
C1 U1 C2 27.8(2) . . ?
C1 U1 C3 47.0(2) . . ?
C1 U1 C4 48.1(2) . . ?
C1 U1 C19 107.5(3) . . ?
C1 U1 C20 100.5(2) . . ?
C1 U1 C21 119.7(2) . . ?
C2 U1 C3 27.8(2) . . ?
C2 U1 C4 46.1(2) . . ?
C2 U1 C20 87.6(2) . . ?
C4 U1 C3 28.0(2) . . ?
C4 U1 C20 130.8(2) . . ?
C5 U1 C1 29.5(2) . . ?
C5 U1 C2 46.4(3) . . ?
C5 U1 C3 47.1(2) . . ?
C5 U1 C4 29.4(2) . . ?
C5 U1 C18 150.1(3) . . ?
C5 U1 C19 130.5(3) . . ?
C5 U1 C20 129.8(2) . . ?
C5 U1 C21 147.3(2) . . ?
C18 U1 C1 134.8(3) . . ?
C18 U1 C2 108.9(3) . . ?
C18 U1 C3 103.0(2) . . ?
C18 U1 C4 123.4(2) . . ?
C18 U1 C19 28.4(2) . . ?
C18 U1 C20 47.2(2) . . ?
C18 U1 C21 48.7(2) . . ?
C19 U1 C2 84.4(2) . . ?
C19 U1 C3 87.9(2) . . ?
C19 U1 C4 114.8(2) . . ?
C19 U1 C20 28.6(2) . . ?
C19 U1 C21 47.4(2) . . ?
C20 U1 C3 103.2(2) . . ?
C21 U1 C2 114.0(2) . . ?
C21 U1 C3 131.1(2) . . ?
C21 U1 C4 158.8(3) . . ?
C21 U1 C20 28.0(2) . . ?
C22 U1 C1 147.1(2) . . ?
C22 U1 C2 130.9(3) . . ?
C22 U1 C3 132.1(2) . . ?
C22 U1 C4 151.8(2) . . ?
C22 U1 C5 176.6(3) . . ?
C22 U1 C18 29.5(3) . . ?
C22 U1 C19 47.2(3) . . ?
C22 U1 C20 46.9(2) . . ?
C22 U1 C21 29.7(2) . . ?
O1 U2 C38 96.9(7) . . ?
O1 U2 C42 125.9(6) . . ?
O1 U2 C41 125.8(5) . . ?
O1 U2 C39 81.7(5) . . ?
O1 U2 C58 97.7(7) . . ?
O1 U2 C57 125.9(7) . . ?
O1 U2 C56 121.0(5) . . ?
O1 U2 C55 91.6(4) . . ?
O1 U2 C59 79.1(6) . . ?
N1 U2 O1 121.1(2) . . ?
N1 U2 C38 137.7(7) . . ?
N1 U2 C42 109.0(6) . . ?
N1 U2 C41 91.8(5) . . ?
N1 U2 C39 133.3(4) . . ?
N1 U2 C58 137.0(7) . . ?
N1 U2 C57 107.6(7) . . ?
N1 U2 C56 92.4(5) . . ?
N1 U2 C55 109.0(4) . . ?
N1 U2 C59 137.2(5) . . ?
N2 U2 O1 96.5(3) . . ?
N2 U2 N1 74.1(3) . . ?
N2 U2 C38 122.6(5) . . ?
N2 U2 C42 116.5(6) . . ?
N2 U2 C41 135.7(5) . . ?
N2 U2 C39 148.7(4) . . ?
N2 U2 C58 122.1(6) . . ?
N2 U2 C57 119.4(6) . . ?
N2 U2 C56 141.3(5) . . ?
N2 U2 C55 168.1(4) . . ?
N2 U2 C59 145.7(5) . . ?
C38 U2 C41 47.9(7) . . ?
C38 U2 C39 28.8(4) . . ?
C42 U2 C38 29.5(5) . . ?
C42 U2 C41 29.2(4) . . ?
C42 U2 C39 47.7(6) . . ?
C41 U2 C39 47.1(5) . . ?
C58 U2 C55 47.7(6) . . ?
C58 U2 C59 28.6(4) . . ?
C57 U2 C58 29.6(5) . . ?
C57 U2 C56 30.4(5) . . ?
C57 U2 C55 48.8(6) . . ?
C57 U2 C59 48.1(6) . . ?
C56 U2 C58 48.9(7) . . ?
C56 U2 C55 29.4(4) . . ?
C56 U2 C59 48.0(6) . . ?
C55 U2 C59 28.5(3) . . ?
C72 O1 U2 115.7(8) . . ?
C72 O1 C75 108.8(10) . . ?
C75 O1 U2 134.8(7) . . ?
C73 O1 U2 108.7(11) . . ?
C77 O1 U2 130.3(12) . . ?
C77 O1 C73 119.7(17) . . ?
U1 N1 U2 105.0(3) . . ?
U2 N2 U1 105.7(3) . . ?
C2 C1 U1 79.3(5) . . ?
C2 C1 C5 105.7(7) . . ?
C2 C1 C6 127.5(8) . . ?
C5 C1 U1 72.1(4) . . ?
C5 C1 C6 126.3(8) . . ?
C6 C1 U1 120.4(5) . . ?
U1 C2 H2 114.4 . . ?
C1 C2 U1 72.9(5) . . ?
C1 C2 H2 123.7 . . ?
C1 C2 C3 112.7(8) . . ?
C3 C2 U1 80.5(5) . . ?
C3 C2 H2 123.7 . . ?
C2 C3 U1 71.6(4) . . ?
C2 C3 C4 105.0(7) . . ?
C2 C3 C10 118.2(8) . . ?
C4 C3 U1 71.6(4) . . ?
C4 C3 C10 133.3(7) . . ?
C10 C3 U1 136.8(5) . . ?
C3 C4 U1 80.4(4) . . ?
C3 C4 C5 107.0(7) . . ?
C3 C4 C14 132.5(7) . . ?
C5 C4 U1 69.1(4) . . ?
C5 C4 C14 119.8(7) . . ?
C14 C4 U1 122.3(5) . . ?
U1 C5 H5 107.6 . . ?
C1 C5 U1 78.5(5) . . ?
C1 C5 C4 109.4(8) . . ?
C1 C5 H5 125.3 . . ?
C4 C5 U1 81.5(4) . . ?
C4 C5 H5 125.3 . . ?
C7 C6 C1 108.3(7) . . ?
C8 C6 C1 111.4(7) . . ?
C8 C6 C7 107.5(9) . . ?
C9 C6 C1 110.1(8) . . ?
C9 C6 C7 109.7(9) . . ?
C9 C6 C8 109.7(9) . . ?
C6 C7 H7A 109.5 . . ?
C6 C7 H7B 109.5 . . ?
C6 C7 H7C 109.5 . . ?
H7A C7 H7B 109.5 . . ?
H7A C7 H7C 109.5 . . ?
H7B C7 H7C 109.5 . . ?
C6 C8 H8A 109.5 . . ?
C6 C8 H8B 109.5 . . ?
C6 C8 H8C 109.5 . . ?
H8A C8 H8B 109.5 . . ?
H8A C8 H8C 109.5 . . ?
H8B C8 H8C 109.5 . . ?
C6 C9 H9A 109.5 . . ?
C6 C9 H9B 109.5 . . ?
C6 C9 H9C 109.5 . . ?
H9A C9 H9B 109.5 . . ?
H9A C9 H9C 109.5 . . ?
H9B C9 H9C 109.5 . . ?
C3 C10 C11 106.2(7) . . ?
C3 C10 C12 118.7(8) . . ?
C3 C10 C13 111.5(7) . . ?
C12 C10 C11 107.7(7) . . ?
C12 C10 C13 105.3(7) . . ?
C13 C10 C11 106.9(8) . . ?
C10 C11 H11A 109.5 . . ?
C10 C11 H11B 109.5 . . ?
C10 C11 H11C 109.5 . . ?
H11A C11 H11B 109.5 . . ?
H11A C11 H11C 109.5 . . ?
H11B C11 H11C 109.5 . . ?
C10 C12 H12A 109.5 . . ?
C10 C12 H12B 109.5 . . ?
C10 C12 H12C 109.5 . . ?
H12A C12 H12B 109.5 . . ?
H12A C12 H12C 109.5 . . ?
H12B C12 H12C 109.5 . . ?
C10 C13 H13A 109.5 . . ?
C10 C13 H13B 109.5 . . ?
C10 C13 H13C 109.5 . . ?
H13A C13 H13B 109.5 . . ?
H13A C13 H13C 109.5 . . ?
H13B C13 H13C 109.5 . . ?
C15 C14 C4 109.5(7) . . ?
C16 C14 C4 109.9(7) . . ?
C16 C14 C15 106.2(7) . . ?
C16 C14 C17 106.9(7) . . ?
C17 C14 C4 114.3(6) . . ?
C17 C14 C15 109.7(7) . . ?
C14 C15 H15A 109.5 . . ?
C14 C15 H15B 109.5 . . ?
C14 C15 H15C 109.5 . . ?
H15A C15 H15B 109.5 . . ?
H15A C15 H15C 109.5 . . ?
H15B C15 H15C 109.5 . . ?
C14 C16 H16A 109.5 . . ?
C14 C16 H16B 109.5 . . ?
C14 C16 H16C 109.5 . . ?
H16A C16 H16B 109.5 . . ?
H16A C16 H16C 109.5 . . ?
H16B C16 H16C 109.5 . . ?
C14 C17 H17A 109.5 . . ?
C14 C17 H17B 109.5 . . ?
C14 C17 H17C 109.5 . . ?
H17A C17 H17B 109.5 . . ?
H17A C17 H17C 109.5 . . ?
H17B C17 H17C 109.5 . . ?
C19 C18 U1 79.0(5) . . ?
C19 C18 C22 107.0(7) . . ?
C19 C18 C23 125.3(8) . . ?
C22 C18 U1 73.1(5) . . ?
C22 C18 C23 127.1(8) . . ?
C23 C18 U1 121.1(5) . . ?
U1 C19 H19 114.1 . . ?
C18 C19 U1 72.6(5) . . ?
C18 C19 H19 125.3 . . ?
C18 C19 C20 109.5(8) . . ?
C20 C19 U1 80.1(5) . . ?
C20 C19 H19 125.3 . . ?
C19 C20 U1 71.3(4) . . ?
C19 C20 C30 116.0(8) . . ?
C21 C20 U1 72.4(5) . . ?
C21 C20 C19 107.6(7) . . ?
C21 C20 C30 133.9(7) . . ?
C30 C20 U1 134.9(5) . . ?
C20 C21 U1 79.6(4) . . ?
C20 C21 C22 105.5(7) . . ?
C20 C21 C34 132.6(8) . . ?
C22 C21 U1 69.1(4) . . ?
C22 C21 C34 121.0(8) . . ?
C34 C21 U1 123.9(5) . . ?
U1 C22 H22 108.9 . . ?
C18 C22 U1 77.4(5) . . ?
C18 C22 C21 110.3(8) . . ?
C18 C22 H22 124.8 . . ?
C21 C22 U1 81.2(5) . . ?
C21 C22 H22 124.8 . . ?
C18 C23 C28 106.3(9) . . ?
C18 C23 C25 106.9(11) . . ?
C24 C23 C18 108.4(8) . . ?
C24 C23 C28 105.7(14) . . ?
C26 C23 C18 112.1(10) . . ?
C26 C23 C24 114.9(14) . . ?
C26 C23 C28 108.9(13) . . ?
C27 C23 C18 115.7(12) . . ?
C27 C23 C25 100.0(19) . . ?
C29 C23 C18 114.0(11) . . ?
C29 C23 C25 105.6(17) . . ?
C29 C23 C27 112.8(16) . . ?
C31 C30 C20 107.3(8) . . ?
C31 C30 C33 107.9(8) . . ?
C32 C30 C20 111.9(7) . . ?
C32 C30 C31 107.3(9) . . ?
C32 C30 C33 107.0(9) . . ?
C33 C30 C20 115.2(8) . . ?
C30 C31 H31A 109.5 . . ?
C30 C31 H31B 109.5 . . ?
C30 C31 H31C 109.5 . . ?
H31A C31 H31B 109.5 . . ?
H31A C31 H31C 109.5 . . ?
H31B C31 H31C 109.5 . . ?
C30 C32 H32A 109.5 . . ?
C30 C32 H32B 109.5 . . ?
C30 C32 H32C 109.5 . . ?
H32A C32 H32B 109.5 . . ?
H32A C32 H32C 109.5 . . ?
H32B C32 H32C 109.5 . . ?
C30 C33 H33A 109.5 . . ?
C30 C33 H33B 109.5 . . ?
C30 C33 H33C 109.5 . . ?
H33A C33 H33B 109.5 . . ?
H33A C33 H33C 109.5 . . ?
H33B C33 H33C 109.5 . . ?
C21 C34 C35 109.9(8) . . ?
C36 C34 C21 113.0(7) . . ?
C36 C34 C35 111.1(8) . . ?
C37 C34 C21 110.1(8) . . ?
C37 C34 C35 106.6(8) . . ?
C37 C34 C36 105.9(8) . . ?
C34 C35 H35A 109.5 . . ?
C34 C35 H35B 109.5 . . ?
C34 C35 H35C 109.5 . . ?
H35A C35 H35B 109.5 . . ?
H35A C35 H35C 109.5 . . ?
H35B C35 H35C 109.5 . . ?
C34 C36 H36A 109.5 . . ?
C34 C36 H36B 109.5 . . ?
C34 C36 H36C 109.5 . . ?
H36A C36 H36B 109.5 . . ?
H36A C36 H36C 109.5 . . ?
H36B C36 H36C 109.5 . . ?
C34 C37 H37A 109.5 . . ?
C34 C37 H37B 109.5 . . ?
C34 C37 H37C 109.5 . . ?
H37A C37 H37B 109.5 . . ?
H37A C37 H37C 109.5 . . ?
H37B C37 H37C 109.5 . . ?
H74A C74 H74B 109.5 . . ?
H74A C74 H74C 109.5 . . ?
H74B C74 H74C 109.5 . . ?
H74D C74 H74E 109.5 . . ?
H74D C74 H74F 109.5 . . ?
H74E C74 H74F 109.5 . . ?
C72 C74 H74A 109.5 . . ?
C72 C74 H74B 109.5 . . ?
C72 C74 H74C 109.5 . . ?
C73 C74 H74D 109.5 . . ?
C73 C74 H74E 109.5 . . ?
C73 C74 H74F 109.5 . . ?
H76A C76 H76B 109.5 . . ?
H76A C76 H76C 109.5 . . ?
H76B C76 H76C 109.5 . . ?
H76D C76 H76E 109.5 . . ?
H76D C76 H76F 109.5 . . ?
H76E C76 H76F 109.5 . . ?
C75 C76 H76A 109.5 . . ?
C75 C76 H76B 109.5 . . ?
C75 C76 H76C 109.5 . . ?
C77 C76 H76D 109.5 . . ?
C77 C76 H76E 109.5 . . ?
C77 C76 H76F 109.5 . . ?
C23 C24 H24A 109.5 . . ?
C23 C24 H24B 109.5 . . ?
C23 C24 H24C 109.5 . . ?
H24A C24 H24B 109.5 . . ?
H24A C24 H24C 109.5 . . ?
H24B C24 H24C 109.5 . . ?
C23 C26 H26A 109.5 . . ?
C23 C26 H26B 109.5 . . ?
C23 C26 H26C 109.5 . . ?
H26A C26 H26B 109.5 . . ?
H26A C26 H26C 109.5 . . ?
H26B C26 H26C 109.5 . . ?
C23 C28 H28A 109.5 . . ?
C23 C28 H28B 109.5 . . ?
C23 C28 H28C 109.5 . . ?
H28A C28 H28B 109.5 . . ?
H28A C28 H28C 109.5 . . ?
H28B C28 H28C 109.5 . . ?
C42 C38 U2 74.0(12) . . ?
C42 C38 C39 108.0 . . ?
C42 C38 C43 117.7(19) . . ?
C39 C38 U2 79.4(11) . . ?
C39 C38 C43 134(2) . . ?
C43 C38 U2 119(2) . . ?
U2 C42 H42 111.7 . . ?
C38 C42 U2 76.5(11) . . ?
C38 C42 H42 126.0 . . ?
C38 C42 C41 108.0 . . ?
C41 C42 U2 78.4(11) . . ?
C41 C42 H42 126.0 . . ?
C42 C41 U2 72.4(12) . . ?
C42 C41 C40 108.0 . . ?
C42 C41 C47 120.2(16) . . ?
C40 C41 U2 78.8(11) . . ?
C40 C41 C47 131.4(16) . . ?
C47 C41 U2 120.4(16) . . ?
C41 C40 U2 72.7(11) . . ?
C41 C40 C39 108.0 . . ?
C41 C40 C51 132.3(14) . . ?
C39 C40 U2 74.8(11) . . ?
C39 C40 C51 119.7(14) . . ?
C51 C40 U2 119.1(12) . . ?
U2 C39 H39 117.2 . . ?
C38 C39 U2 71.9(12) . . ?
C38 C39 H39 126.0 . . ?
C40 C39 U2 77.0(11) . . ?
C40 C39 C38 108.0 . . ?
C40 C39 H39 126.0 . . ?
C44 C43 C38 108.9(18) . . ?
C45 C43 C38 109.4(18) . . ?
C45 C43 C44 108.4(14) . . ?
C46 C43 C38 111(2) . . ?
C46 C43 C44 109.2(15) . . ?
C46 C43 C45 109.4(19) . . ?
C43 C44 H44A 109.5 . . ?
C43 C44 H44B 109.5 . . ?
C43 C44 H44C 109.5 . . ?
H44A C44 H44B 109.5 . . ?
H44A C44 H44C 109.5 . . ?
H44B C44 H44C 109.5 . . ?
C43 C45 H45A 109.5 . . ?
C43 C45 H45B 109.5 . . ?
C43 C45 H45C 109.5 . . ?
H45A C45 H45B 109.5 . . ?
H45A C45 H45C 109.5 . . ?
H45B C45 H45C 109.5 . . ?
C43 C46 H46A 109.5 . . ?
C43 C46 H46B 109.5 . . ?
C43 C46 H46C 109.5 . . ?
H46A C46 H46B 109.5 . . ?
H46A C46 H46C 109.5 . . ?
H46B C46 H46C 109.5 . . ?
C48 C47 C41 109.3(16) . . ?
C48 C47 C49 109.9(13) . . ?
C49 C47 C41 117.2(14) . . ?
C50 C47 C41 109.3(15) . . ?
C50 C47 C48 105.4(13) . . ?
C50 C47 C49 105.0(13) . . ?
C47 C48 H48A 109.5 . . ?
C47 C48 H48B 109.5 . . ?
C47 C48 H48C 109.5 . . ?
H48A C48 H48B 109.5 . . ?
H48A C48 H48C 109.5 . . ?
H48B C48 H48C 109.5 . . ?
C47 C49 H49A 109.5 . . ?
C47 C49 H49B 109.5 . . ?
C47 C49 H49C 109.5 . . ?
H49A C49 H49B 109.5 . . ?
H49A C49 H49C 109.5 . . ?
H49B C49 H49C 109.5 . . ?
C47 C50 H50A 109.5 . . ?
C47 C50 H50B 109.5 . . ?
C47 C50 H50C 109.5 . . ?
H50A C50 H50B 109.5 . . ?
H50A C50 H50C 109.5 . . ?
H50B C50 H50C 109.5 . . ?
C40 C51 C54 108.9(13) . . ?
C52 C51 C40 112.5(12) . . ?
C52 C51 C54 124.8(13) . . ?
C53 C51 C40 109.7(13) . . ?
C53 C51 C52 105.7(13) . . ?
C53 C51 C54 92.6(13) . . ?
C51 C52 H52A 109.5 . . ?
C51 C52 H52B 109.5 . . ?
C51 C52 H52C 109.5 . . ?
H52A C52 H52B 109.5 . . ?
H52A C52 H52C 109.5 . . ?
H52B C52 H52C 109.5 . . ?
C51 C53 H53A 109.5 . . ?
C51 C53 H53B 109.5 . . ?
C51 C53 H53C 109.5 . . ?
H53A C53 H53B 109.5 . . ?
H53A C53 H53C 109.5 . . ?
H53B C53 H53C 109.5 . . ?
C51 C54 H54A 109.5 . . ?
C51 C54 H54B 109.5 . . ?
C51 C54 H54C 109.5 . . ?
H54A C54 H54B 109.5 . . ?
H54A C54 H54C 109.5 . . ?
H54B C54 H54C 109.5 . . ?
O1 C72 C74 109.4(11) . . ?
O1 C72 H72A 109.8 . . ?
O1 C72 H72B 109.8 . . ?
C74 C72 H72A 109.8 . . ?
C74 C72 H72B 109.8 . . ?
H72A C72 H72B 108.2 . . ?
O1 C75 C76 110.6(11) . . ?
O1 C75 H75A 109.5 . . ?
O1 C75 H75B 109.5 . . ?
C76 C75 H75A 109.5 . . ?
C76 C75 H75B 109.5 . . ?
H75A C75 H75B 108.1 . . ?
C23 C25 H25A 109.5 . . ?
C23 C25 H25B 109.5 . . ?
C23 C25 H25C 109.5 . . ?
H25A C25 H25B 109.5 . . ?
H25A C25 H25C 109.5 . . ?
H25B C25 H25C 109.5 . . ?
C23 C27 H27A 109.5 . . ?
C23 C27 H27B 109.5 . . ?
C23 C27 H27C 109.5 . . ?
H27A C27 H27B 109.5 . . ?
H27A C27 H27C 109.5 . . ?
H27B C27 H27C 109.5 . . ?
C23 C29 H29A 109.5 . . ?
C23 C29 H29B 109.5 . . ?
C23 C29 H29C 109.5 . . ?
H29A C29 H29B 109.5 . . ?
H29A C29 H29C 109.5 . . ?
H29B C29 H29C 109.5 . . ?
C57 C58 U2 70.3(12) . . ?
C57 C58 C68 135(2) . . ?
C59 C58 U2 79.2(11) . . ?
C59 C58 C57 108.0 . . ?
C59 C58 C68 116(2) . . ?
C68 C58 U2 119(2) . . ?
U2 C57 H57 111.2 . . ?
C58 C57 U2 80.1(12) . . ?
C58 C57 H57 126.0 . . ?
C58 C57 C56 108.0 . . ?
C56 C57 U2 75.4(12) . . ?
C56 C57 H57 126.0 . . ?
C57 C56 U2 74.2(13) . . ?
C57 C56 C55 108.0 . . ?
C57 C56 C64 117.5(15) . . ?
C55 C56 U2 80.5(12) . . ?
C55 C56 C64 133.2(17) . . ?
C64 C56 U2 121.2(16) . . ?
C56 C55 U2 70.1(12) . . ?
C56 C55 C59 108.0 . . ?
C56 C55 C60 132.0(15) . . ?
C59 C55 U2 78.3(12) . . ?
C59 C55 C60 120.0(15) . . ?
C60 C55 U2 116.7(14) . . ?
U2 C59 H59 120.3 . . ?
C58 C59 U2 72.2(12) . . ?
C58 C59 C55 108.0 . . ?
C58 C59 H59 126.0 . . ?
C55 C59 U2 73.2(11) . . ?
C55 C59 H59 126.0 . . ?
C61 C60 C55 110.1(15) . . ?
C61 C60 C63 107.2(17) . . ?
C62 C60 C55 107.1(17) . . ?
C62 C60 C61 93.0(16) . . ?
C62 C60 C63 128.6(19) . . ?
C63 C60 C55 109.1(15) . . ?
C60 C61 H61A 109.5 . . ?
C60 C61 H61B 109.5 . . ?
C60 C61 H61C 109.5 . . ?
H61A C61 H61B 109.5 . . ?
H61A C61 H61C 109.5 . . ?
H61B C61 H61C 109.5 . . ?
C60 C62 H62A 109.5 . . ?
C60 C62 H62B 109.5 . . ?
C60 C62 H62C 109.5 . . ?
H62A C62 H62B 109.5 . . ?
H62A C62 H62C 109.5 . . ?
H62B C62 H62C 109.5 . . ?
C60 C63 H63A 109.5 . . ?
C60 C63 H63B 109.5 . . ?
C60 C63 H63C 109.5 . . ?
H63A C63 H63B 109.5 . . ?
H63A C63 H63C 109.5 . . ?
H63B C63 H63C 109.5 . . ?
C65 C64 C56 109.6(18) . . ?
C65 C64 C66 110.7(16) . . ?
C66 C64 C56 114.4(15) . . ?
C67 C64 C56 108.7(16) . . ?
C67 C64 C65 108.6(17) . . ?
C67 C64 C66 104.6(15) . . ?
C64 C65 H65A 109.5 . . ?
C64 C65 H65B 109.5 . . ?
C64 C65 H65C 109.5 . . ?
H65A C65 H65B 109.5 . . ?
H65A C65 H65C 109.5 . . ?
H65B C65 H65C 109.5 . . ?
C64 C66 H66A 109.5 . . ?
C64 C66 H66B 109.5 . . ?
C64 C66 H66C 109.5 . . ?
H66A C66 H66B 109.5 . . ?
H66A C66 H66C 109.5 . . ?
H66B C66 H66C 109.5 . . ?
C64 C67 H67A 109.5 . . ?
C64 C67 H67B 109.5 . . ?
C64 C67 H67C 109.5 . . ?
H67A C67 H67B 109.5 . . ?
H67A C67 H67C 109.5 . . ?
H67B C67 H67C 109.5 . . ?
C69 C68 C58 109(2) . . ?
C69 C68 C70 110.9(18) . . ?
C70 C68 C58 112(2) . . ?
C71 C68 C58 109(2) . . ?
C71 C68 C69 107.5(19) . . ?
C71 C68 C70 108(2) . . ?
C68 C69 H69A 109.5 . . ?
C68 C69 H69B 109.5 . . ?
C68 C69 H69C 109.5 . . ?
H69A C69 H69B 109.5 . . ?
H69A C69 H69C 109.5 . . ?
H69B C69 H69C 109.5 . . ?
C68 C70 H70A 109.5 . . ?
C68 C70 H70B 109.5 . . ?
C68 C70 H70C 109.5 . . ?
H70A C70 H70B 109.5 . . ?
H70A C70 H70C 109.5 . . ?
H70B C70 H70C 109.5 . . ?
C68 C71 H71A 109.5 . . ?
C68 C71 H71B 109.5 . . ?
C68 C71 H71C 109.5 . . ?
H71A C71 H71B 109.5 . . ?
H71A C71 H71C 109.5 . . ?
H71B C71 H71C 109.5 . . ?
O1 C73 C74 108.9(13) . . ?
O1 C73 H73A 109.9 . . ?
O1 C73 H73B 109.9 . . ?
C74 C73 H73A 109.9 . . ?
C74 C73 H73B 109.9 . . ?
H73A C73 H73B 108.3 . . ?
O1 C77 C76 110.8(14) . . ?
O1 C77 H77A 109.5 . . ?
O1 C77 H77B 109.5 . . ?
C76 C77 H77A 109.5 . . ?
C76 C77 H77B 109.5 . . ?
H77A C77 H77B 108.1 . . ?

loop_
_geom_bond_atom_site_label_1
_geom_bond_atom_site_label_2
_geom_bond_distance
_geom_bond_site_symmetry_2
_geom_bond_publ_flag
U1 N1 2.031(7) . ?
U1 N2 2.061(7) . ?
U1 C1 2.824(8) . ?
U1 C2 2.903(8) . ?
U1 C3 3.017(8) . ?
U1 C4 2.904(7) . ?
U1 C5 2.743(8) . ?
U1 C18 2.789(8) . ?
U1 C19 2.869(8) . ?
U1 C20 2.985(8) . ?
U1 C21 2.892(8) . ?
U1 C22 2.734(8) . ?
U2 O1 2.573(7) . ?
U2 N1 2.094(7) . ?
U2 N2 2.047(7) . ?
U2 C38 2.83(4) . ?
U2 C42 2.80(4) . ?
U2 C41 2.88(3) . ?
U2 C39 2.93(3) . ?
U2 C58 2.81(4) . ?
U2 C57 2.69(4) . ?
U2 C56 2.71(3) . ?
U2 C55 2.84(3) . ?
U2 C59 2.90(3) . ?
O1 C72 1.441(13) . ?
O1 C75 1.481(13) . ?
O1 C73 1.458(16) . ?
O1 C77 1.422(16) . ?
C1 C2 1.380(12) . ?
C1 C5 1.417(12) . ?
C1 C6 1.548(11) . ?
C2 H2 0.9500 . ?
C2 C3 1.428(11) . ?
C3 C4 1.437(12) . ?
C3 C10 1.522(11) . ?
C4 C5 1.444(11) . ?
C4 C14 1.560(11) . ?
C5 H5 0.9500 . ?
C6 C7 1.536(13) . ?
C6 C8 1.516(12) . ?
C6 C9 1.502(15) . ?
C7 H7A 0.9800 . ?
C7 H7B 0.9800 . ?
C7 H7C 0.9800 . ?
C8 H8A 0.9800 . ?
C8 H8B 0.9800 . ?
C8 H8C 0.9800 . ?
C9 H9A 0.9800 . ?
C9 H9B 0.9800 . ?
C9 H9C 0.9800 . ?
C10 C11 1.557(12) . ?
C10 C12 1.530(12) . ?
C10 C13 1.542(12) . ?
C11 H11A 0.9800 . ?
C11 H11B 0.9800 . ?
C11 H11C 0.9800 . ?
C12 H12A 0.9800 . ?
C12 H12B 0.9800 . ?
C12 H12C 0.9800 . ?
C13 H13A 0.9800 . ?
C13 H13B 0.9800 . ?
C13 H13C 0.9800 . ?
C14 C15 1.545(11) . ?
C14 C16 1.534(13) . ?
C14 C17 1.545(11) . ?
C15 H15A 0.9800 . ?
C15 H15B 0.9800 . ?
C15 H15C 0.9800 . ?
C16 H16A 0.9800 . ?
C16 H16B 0.9800 . ?
C16 H16C 0.9800 . ?
C17 H17A 0.9800 . ?
C17 H17B 0.9800 . ?
C17 H17C 0.9800 . ?
C18 C19 1.389(12) . ?
C18 C22 1.408(12) . ?
C18 C23 1.536(11) . ?
C19 H19 0.9500 . ?
C19 C20 1.450(11) . ?
C20 C21 1.423(12) . ?
C20 C30 1.554(12) . ?
C21 C22 1.450(12) . ?
C21 C34 1.547(12) . ?
C22 H22 0.9500 . ?
C23 C24 1.518(13) . ?
C23 C26 1.500(13) . ?
C23 C28 1.540(14) . ?
C23 C25 1.554(15) . ?
C23 C27 1.512(15) . ?
C23 C29 1.496(15) . ?
C30 C31 1.543(13) . ?
C30 C32 1.530(15) . ?
C30 C33 1.544(13) . ?
C31 H31A 0.9800 . ?
C31 H31B 0.9800 . ?
C31 H31C 0.9800 . ?
C32 H32A 0.9800 . ?
C32 H32B 0.9800 . ?
C32 H32C 0.9800 . ?
C33 H33A 0.9800 . ?
C33 H33B 0.9800 . ?
C33 H33C 0.9800 . ?
C34 C35 1.561(13) . ?
C34 C36 1.536(12) . ?
C34 C37 1.503(16) . ?
C35 H35A 0.9800 . ?
C35 H35B 0.9800 . ?
C35 H35C 0.9800 . ?
C36 H36A 0.9800 . ?
C36 H36B 0.9800 . ?
C36 H36C 0.9800 . ?
C37 H37A 0.9800 . ?
C37 H37B 0.9800 . ?
C37 H37C 0.9800 . ?
C74 H74A 0.9800 . ?
C74 H74B 0.9800 . ?
C74 H74C 0.9800 . ?
C74 H74D 0.9800 . ?
C74 H74E 0.9800 . ?
C74 H74F 0.9800 . ?
C74 C72 1.562(16) . ?
C74 C73 1.555(17) . ?
C76 H76A 0.9800 . ?
C76 H76B 0.9800 . ?
C76 H76C 0.9800 . ?
C76 H76D 0.9800 . ?
C76 H76E 0.9800 . ?
C76 H76F 0.9800 . ?
C76 C75 1.524(16) . ?
C76 C77 1.576(17) . ?
C24 H24A 0.9800 . ?
C24 H24B 0.9800 . ?
C24 H24C 0.9800 . ?
C26 H26A 0.9800 . ?
C26 H26B 0.9800 . ?
C26 H26C 0.9800 . ?
C28 H28A 0.9800 . ?
C28 H28B 0.9800 . ?
C28 H28C 0.9800 . ?
C38 C42 1.433(13) . ?
C38 C39 1.433(13) . ?
C38 C43 1.553(13) . ?
C42 H42 0.9500 . ?
C42 C41 1.433(13) . ?
C41 C40 1.433(13) . ?
C41 C47 1.563(14) . ?
C40 C39 1.433(13) . ?
C40 C51 1.573(13) . ?
C39 H39 0.9500 . ?
C43 C44 1.537(13) . ?
C43 C45 1.535(13) . ?
C43 C46 1.522(13) . ?
C44 H44A 0.9800 . ?
C44 H44B 0.9800 . ?
C44 H44C 0.9800 . ?
C45 H45A 0.9800 . ?
C45 H45B 0.9800 . ?
C45 H45C 0.9800 . ?
C46 H46A 0.9800 . ?
C46 H46B 0.9800 . ?
C46 H46C 0.9800 . ?
C47 C48 1.537(13) . ?
C47 C49 1.542(13) . ?
C47 C50 1.535(13) . ?
C48 H48A 0.9800 . ?
C48 H48B 0.9800 . ?
C48 H48C 0.9800 . ?
C49 H49A 0.9800 . ?
C49 H49B 0.9800 . ?
C49 H49C 0.9800 . ?
C50 H50A 0.9800 . ?
C50 H50B 0.9800 . ?
C50 H50C 0.9800 . ?
C51 C52 1.537(13) . ?
C51 C53 1.531(13) . ?
C51 C54 1.74(3) . ?
C52 H52A 0.9800 . ?
C52 H52B 0.9800 . ?
C52 H52C 0.9800 . ?
C53 H53A 0.9800 . ?
C53 H53B 0.9800 . ?
C53 H53C 0.9800 . ?
C54 H54A 0.9800 . ?
C54 H54B 0.9800 . ?
C54 H54C 0.9800 . ?
C72 H72A 0.9900 . ?
C72 H72B 0.9900 . ?
C75 H75A 0.9900 . ?
C75 H75B 0.9900 . ?
C25 H25A 0.9800 . ?
C25 H25B 0.9800 . ?
C25 H25C 0.9800 . ?
C27 H27A 0.9800 . ?
C27 H27B 0.9800 . ?
C27 H27C 0.9800 . ?
C29 H29A 0.9800 . ?
C29 H29B 0.9800 . ?
C29 H29C 0.9800 . ?
C58 C57 1.413(14) . ?
C58 C59 1.413(14) . ?
C58 C68 1.554(14) . ?
C57 H57 0.9500 . ?
C57 C56 1.413(14) . ?
C56 C55 1.413(14) . ?
C56 C64 1.568(14) . ?
C55 C59 1.413(14) . ?
C55 C60 1.563(14) . ?
C59 H59 0.9500 . ?
C60 C61 1.531(14) . ?
C60 C62 1.51(3) . ?
C60 C63 1.539(14) . ?
C61 H61A 0.9800 . ?
C61 H61B 0.9800 . ?
C61 H61C 0.9800 . ?
C62 H62A 0.9800 . ?
C62 H62B 0.9800 . ?
C62 H62C 0.9800 . ?
C63 H63A 0.9800 . ?
C63 H63B 0.9800 . ?
C63 H63C 0.9800 . ?
C64 C65 1.536(14) . ?
C64 C66 1.543(13) . ?
C64 C67 1.528(14) . ?
C65 H65A 0.9800 . ?
C65 H65B 0.9800 . ?
C65 H65C 0.9800 . ?
C66 H66A 0.9800 . ?
C66 H66B 0.9800 . ?
C66 H66C 0.9800 . ?
C67 H67A 0.9800 . ?
C67 H67B 0.9800 . ?
C67 H67C 0.9800 . ?
C68 C69 1.541(14) . ?
C68 C70 1.546(14) . ?
C68 C71 1.531(14) . ?
C69 H69A 0.9800 . ?
C69 H69B 0.9800 . ?
C69 H69C 0.9800 . ?
C70 H70A 0.9800 . ?
C70 H70B 0.9800 . ?
C70 H70C 0.9800 . ?
C71 H71A 0.9800 . ?
C71 H71B 0.9800 . ?
C71 H71C 0.9800 . ?
C73 H73A 0.9900 . ?
C73 H73B 0.9900 . ?
C77 H77A 0.9900 . ?
C77 H77B 0.9900 . ?

loop_
_geom_torsion_atom_site_label_1
_geom_torsion_atom_site_label_2
_geom_torsion_atom_site_label_3
_geom_torsion_atom_site_label_4
_geom_torsion
_geom_torsion_site_symmetry_1
_geom_torsion_site_symmetry_2
_geom_torsion_site_symmetry_3
_geom_torsion_site_symmetry_4
_geom_torsion_publ_flag
U1 C1 C2 C3 -71.6(6) . . . . ?
U1 C1 C5 C4 76.5(6) . . . . ?
U1 C1 C6 C7 127.4(8) . . . . ?
U1 C1 C6 C8 9.3(11) . . . . ?
U1 C1 C6 C9 -112.7(8) . . . . ?
U1 C2 C3 C4 -64.3(5) . . . . ?
U1 C2 C3 C10 133.9(6) . . . . ?
U1 C3 C4 C5 -64.5(5) . . . . ?
U1 C3 C4 C14 125.5(8) . . . . ?
U1 C3 C10 C11 167.4(6) . . . . ?
U1 C3 C10 C12 -71.3(10) . . . . ?
U1 C3 C10 C13 51.3(11) . . . . ?
U1 C4 C5 C1 -74.5(6) . . . . ?
U1 C4 C14 C15 171.4(6) . . . . ?
U1 C4 C14 C16 -72.3(8) . . . . ?
U1 C4 C14 C17 47.9(9) . . . . ?
U1 C18 C19 C20 -72.4(6) . . . . ?
U1 C18 C22 C21 75.5(6) . . . . ?
U1 C18 C23 C24 -165.5(11) . . . . ?
U1 C18 C23 C26 -37.6(15) . . . . ?
U1 C18 C23 C28 81.3(11) . . . . ?
U1 C18 C23 C25 -113.7(15) . . . . ?
U1 C18 C23 C27 -3.3(19) . . . . ?
U1 C18 C23 C29 130.1(15) . . . . ?
U1 C19 C20 C21 -63.8(6) . . . . ?
U1 C19 C20 C30 131.6(6) . . . . ?
U1 C20 C21 C22 -64.7(5) . . . . ?
U1 C20 C21 C34 127.0(9) . . . . ?
U1 C20 C30 C31 166.6(6) . . . . ?
U1 C20 C30 C32 49.2(12) . . . . ?
U1 C20 C30 C33 -73.3(11) . . . . ?
U1 C21 C22 C18 -73.0(6) . . . . ?
U1 C21 C34 C35 168.3(7) . . . . ?
U1 C21 C34 C36 43.6(11) . . . . ?
U1 C21 C34 C37 -74.7(9) . . . . ?
U2 O1 C72 C74 -94.0(12) . . . . ?
U2 O1 C75 C76 -119.0(11) . . . . ?
U2 O1 C73 C74 102.9(15) . . . . ?
U2 O1 C77 C76 124.1(14) . . . . ?
U2 C38 C42 C41 72.8(11) . . . . ?
U2 C38 C39 C40 -69.2(11) . . . . ?
U2 C38 C43 C44 127.9(16) . . . . ?
U2 C38 C43 C45 -113.8(17) . . . . ?
U2 C38 C43 C46 7(2) . . . . ?
U2 C42 C41 C40 71.5(11) . . . . ?
U2 C42 C41 C47 -115(2) . . . . ?
U2 C41 C40 C39 67.1(12) . . . . ?
U2 C41 C40 C51 -114(2) . . . . ?
U2 C41 C47 C48 -177.3(11) . . . . ?
U2 C41 C47 C49 56.9(19) . . . . ?
U2 C41 C47 C50 -62.5(16) . . . . ?
U2 C40 C39 C38 65.7(12) . . . . ?
U2 C40 C51 C52 -143.3(11) . . . . ?
U2 C40 C51 C53 99.3(14) . . . . ?
U2 C40 C51 C54 -0.7(15) . . . . ?
U2 C58 C57 C56 71.0(11) . . . . ?
U2 C58 C59 C55 -65.0(11) . . . . ?
U2 C58 C68 C69 154.5(16) . . . . ?
U2 C58 C68 C70 -83(2) . . . . ?
U2 C58 C68 C71 37(2) . . . . ?
U2 C57 C56 C55 74.2(12) . . . . ?
U2 C57 C56 C64 -117.4(19) . . . . ?
U2 C56 C55 C59 69.9(13) . . . . ?
U2 C56 C55 C60 -108(2) . . . . ?
U2 C56 C64 C65 -175.4(12) . . . . ?
U2 C56 C64 C66 59.7(19) . . . . ?
U2 C56 C64 C67 -56.8(17) . . . . ?
U2 C55 C59 C58 64.3(12) . . . . ?
U2 C55 C60 C61 -146.3(13) . . . . ?
U2 C55 C60 C62 -46.5(18) . . . . ?
U2 C55 C60 C63 96.3(17) . . . . ?
C1 C2 C3 U1 66.9(6) . . . . ?
C1 C2 C3 C4 2.5(9) . . . . ?
C1 C2 C3 C10 -159.2(7) . . . . ?
C2 C1 C5 U1 -72.9(6) . . . . ?
C2 C1 C5 C4 3.6(9) . . . . ?
C2 C1 C6 C7 -132.3(10) . . . . ?
C2 C1 C6 C8 109.6(11) . . . . ?
C2 C1 C6 C9 -12.4(12) . . . . ?
C2 C3 C4 U1 64.3(5) . . . . ?
C2 C3 C4 C5 -0.2(8) . . . . ?
C2 C3 C4 C14 -170.2(8) . . . . ?
C2 C3 C10 C11 74.6(9) . . . . ?
C2 C3 C10 C12 -164.1(7) . . . . ?
C2 C3 C10 C13 -41.5(10) . . . . ?
C3 C4 C5 U1 72.3(5) . . . . ?
C3 C4 C5 C1 -2.2(9) . . . . ?
C3 C4 C14 C15 63.2(11) . . . . ?
C3 C4 C14 C16 179.5(8) . . . . ?
C3 C4 C14 C17 -60.3(11) . . . . ?
C4 C3 C10 C11 -80.8(11) . . . . ?
C4 C3 C10 C12 40.4(12) . . . . ?
C4 C3 C10 C13 163.0(8) . . . . ?
C5 C1 C2 U1 67.8(5) . . . . ?
C5 C1 C2 C3 -3.9(9) . . . . ?
C5 C1 C6 C7 38.0(12) . . . . ?
C5 C1 C6 C8 -80.0(11) . . . . ?
C5 C1 C6 C9 158.0(9) . . . . ?
C5 C4 C14 C15 -105.8(9) . . . . ?
C5 C4 C14 C16 10.5(10) . . . . ?
C5 C4 C14 C17 130.7(8) . . . . ?
C6 C1 C2 U1 -120.3(8) . . . . ?
C6 C1 C2 C3 168.1(7) . . . . ?
C6 C1 C5 U1 115.1(8) . . . . ?
C6 C1 C5 C4 -168.4(7) . . . . ?
C10 C3 C4 U1 -137.9(9) . . . . ?
C10 C3 C4 C5 157.6(8) . . . . ?
C10 C3 C4 C14 -12.4(15) . . . . ?
C14 C4 C5 U1 -116.2(6) . . . . ?
C14 C4 C5 C1 169.4(7) . . . . ?
C18 C19 C20 U1 67.4(6) . . . . ?
C18 C19 C20 C21 3.7(9) . . . . ?
C18 C19 C20 C30 -161.0(7) . . . . ?
C19 C18 C22 U1 -72.5(6) . . . . ?
C19 C18 C22 C21 3.0(9) . . . . ?
C19 C18 C23 C24 -66.6(14) . . . . ?
C19 C18 C23 C26 61.3(15) . . . . ?
C19 C18 C23 C28 -179.8(11) . . . . ?
C19 C18 C23 C25 -14.8(17) . . . . ?
C19 C18 C23 C27 95.6(19) . . . . ?
C19 C18 C23 C29 -131.1(16) . . . . ?
C19 C20 C21 U1 63.0(5) . . . . ?
C19 C20 C21 C22 -1.7(9) . . . . ?
C19 C20 C21 C34 -170.0(8) . . . . ?
C19 C20 C30 C31 77.6(9) . . . . ?
C19 C20 C30 C32 -39.8(11) . . . . ?
C19 C20 C30 C33 -162.3(8) . . . . ?
C20 C21 C22 U1 72.2(5) . . . . ?
C20 C21 C22 C18 -0.8(9) . . . . ?
C20 C21 C34 C35 59.5(13) . . . . ?
C20 C21 C34 C36 -65.3(13) . . . . ?
C20 C21 C34 C37 176.5(9) . . . . ?
C21 C20 C30 C31 -81.9(12) . . . . ?
C21 C20 C30 C32 160.7(10) . . . . ?
C21 C20 C30 C33 38.2(14) . . . . ?
C22 C18 C19 U1 68.3(5) . . . . ?
C22 C18 C19 C20 -4.1(9) . . . . ?
C22 C18 C23 C24 102.8(14) . . . . ?
C22 C18 C23 C26 -129.2(14) . . . . ?
C22 C18 C23 C28 -10.4(13) . . . . ?
C22 C18 C23 C25 154.7(16) . . . . ?
C22 C18 C23 C27 -95.0(19) . . . . ?
C22 C18 C23 C29 38.4(17) . . . . ?
C22 C21 C34 C35 -107.4(10) . . . . ?
C22 C21 C34 C36 127.9(9) . . . . ?
C22 C21 C34 C37 9.7(11) . . . . ?
C23 C18 C19 U1 -120.4(7) . . . . ?
C23 C18 C19 C20 167.1(7) . . . . ?
C23 C18 C22 U1 116.5(8) . . . . ?
C23 C18 C22 C21 -168.0(7) . . . . ?
C30 C20 C21 U1 -136.3(9) . . . . ?
C30 C20 C21 C22 159.0(9) . . . . ?
C30 C20 C21 C34 -9.3(16) . . . . ?
C34 C21 C22 U1 -117.8(7) . . . . ?
C34 C21 C22 C18 169.2(7) . . . . ?
C38 C42 C41 U2 -71.5(11) . . . . ?
C38 C42 C41 C40 0.0 . . . . ?
C38 C42 C41 C47 173(3) . . . . ?
C42 C38 C39 U2 69.2(11) . . . . ?
C42 C38 C39 C40 0.0 . . . . ?
C42 C38 C43 C44 42(3) . . . . ?
C42 C38 C43 C45 160.1(17) . . . . ?
C42 C38 C43 C46 -79(2) . . . . ?
C42 C41 C40 U2 -67.1(12) . . . . ?
C42 C41 C40 C39 0.0 . . . . ?
C42 C41 C40 C51 179(3) . . . . ?
C42 C41 C47 C48 -91(2) . . . . ?
C42 C41 C47 C49 143.1(18) . . . . ?
C42 C41 C47 C50 24(2) . . . . ?
C41 C40 C39 U2 -65.7(12) . . . . ?
C41 C40 C39 C38 0.0 . . . . ?
C41 C40 C51 C52 -51(3) . . . . ?
C41 C40 C51 C53 -168(2) . . . . ?
C41 C40 C51 C54 92(2) . . . . ?
C40 C41 C47 C48 80(3) . . . . ?
C40 C41 C47 C49 -46(3) . . . . ?
C40 C41 C47 C50 -165(2) . . . . ?
C39 C38 C42 U2 -72.9(11) . . . . ?
C39 C38 C42 C41 0.0 . . . . ?
C39 C38 C43 C44 -128(3) . . . . ?
C39 C38 C43 C45 -10(4) . . . . ?
C39 C38 C43 C46 111(3) . . . . ?
C39 C40 C51 C52 128.2(18) . . . . ?
C39 C40 C51 C53 11(2) . . . . ?
C39 C40 C51 C54 -89(2) . . . . ?
C43 C38 C42 U2 115(2) . . . . ?
C43 C38 C42 C41 -173(3) . . . . ?
C43 C38 C39 U2 -120(4) . . . . ?
C43 C38 C39 C40 171(4) . . . . ?
C47 C41 C40 U2 121(3) . . . . ?
C47 C41 C40 C39 -172(3) . . . . ?
C47 C41 C40 C51 7(4) . . . . ?
C51 C40 C39 U2 115.2(16) . . . . ?
C51 C40 C39 C38 -179(2) . . . . ?
C72 O1 C75 C76 71.6(15) . . . . ?
C75 O1 C72 C74 77.7(14) . . . . ?
C58 C57 C56 U2 -74.2(12) . . . . ?
C58 C57 C56 C55 0.0 . . . . ?
C58 C57 C56 C64 168(2) . . . . ?
C57 C58 C59 U2 65.0(11) . . . . ?
C57 C58 C59 C55 0.0 . . . . ?
C57 C58 C68 C69 64(4) . . . . ?
C57 C58 C68 C70 -173(3) . . . . ?
C57 C58 C68 C71 -53(4) . . . . ?
C57 C56 C55 U2 -69.9(13) . . . . ?
C57 C56 C55 C59 0.0 . . . . ?
C57 C56 C55 C60 -178(3) . . . . ?
C57 C56 C64 C65 -88(2) . . . . ?
C57 C56 C64 C66 147(2) . . . . ?
C57 C56 C64 C67 31(2) . . . . ?
C56 C55 C59 U2 -64.3(12) . . . . ?
C56 C55 C59 C58 0.0 . . . . ?
C56 C55 C60 C61 -60(3) . . . . ?
C56 C55 C60 C62 40(3) . . . . ?
C56 C55 C60 C63 -177(2) . . . . ?
C55 C56 C64 C65 77(3) . . . . ?
C55 C56 C64 C66 -48(3) . . . . ?
C55 C56 C64 C67 -165(2) . . . . ?
C59 C58 C57 U2 -71.0(11) . . . . ?
C59 C58 C57 C56 0.0 . . . . ?
C59 C58 C68 C69 -114(2) . . . . ?
C59 C58 C68 C70 9(3) . . . . ?
C59 C58 C68 C71 129(2) . . . . ?
C59 C55 C60 C61 122(2) . . . . ?
C59 C55 C60 C62 -138(2) . . . . ?
C59 C55 C60 C63 5(3) . . . . ?
C60 C55 C59 U2 114.2(18) . . . . ?
C60 C55 C59 C58 179(3) . . . . ?
C64 C56 C55 U2 124(3) . . . . ?
C64 C56 C55 C59 -166(3) . . . . ?
C64 C56 C55 C60 16(4) . . . . ?
C68 C58 C57 U2 111(4) . . . . ?
C68 C58 C57 C56 -178(4) . . . . ?
C68 C58 C59 U2 -117(3) . . . . ?
C68 C58 C59 C55 178(3) . . . . ?
C73 O1 C77 C76 -70(2) . . . . ?
C77 O1 C73 C74 -65(2) . . . . ?
